data_4342504
loop_
_publ_author_name
'Guillet, Gary L.'
'Gordon, Jesse B.'
'Di Francesco, Gianna N.'
'Calkins, Matthew W.'
'\<Ci\<zm\'ar, Erik'
'Abboud, Khalil A.'
'Meisel, Mark W.'
'Garc\'ia-Serres, Ricardo'
'Murray, Leslie J.'

_publ_section_title
;
 A family of tri- and dimetallic pyridine dicarboxamide cryptates: unusual
 o,n,o-coordination and facile access to secondary coordination sphere
 hydrogen bonding interactions.
;
_journal_issue 6
_journal_name_full 'Inorganic chemistry'
_journal_page_first 2691
_journal_page_last 2704
_journal_paper_doi 10.1021/ic502873d
_journal_volume 54
_journal_year 2015
_chemical_formula_moiety 'C90 H99 N9 O16 Ni2, 2(C8 H20 N1), 5(C4 H8 O1), (C4 H10 O1), 0.2(H2O)'
_chemical_formula_sum 'C130 H191.4 N11 Ni2 O23.2'
_chemical_formula_weight 2396.96
_space_group_IT_number 14
_symmetry_cell_setting monoclinic
_symmetry_space_group_name_Hall '-P 2ybc'
_symmetry_space_group_name_H-M 'P 1 21/c 1'
_atom_sites_solution_hydrogens geom
_atom_sites_solution_primary direct
_atom_sites_solution_secondary difmap
_audit_creation_method SHELXL-97
_audit_update_record
;
2014-04-07 # Formatted by publCIF

;
_cell_angle_alpha 90.00
_cell_angle_beta 95.621(1)
_cell_angle_gamma 90.00
_cell_formula_units_Z 4
_cell_length_a 17.1944(8)
_cell_length_b 25.4173(11)
_cell_length_c 29.5150(13)
_cell_measurement_reflns_used 9625
_cell_measurement_temperature 100(2)
_cell_measurement_theta_max 28.0
_cell_measurement_theta_min 2.0
_cell_volume 12837.1(10)
_computing_cell_refinement 'Bruker APEX2'
_computing_data_collection 'Bruker APEX2 (Bruker, 2008)'
_computing_data_reduction 'Bruker SAINT (Bruker, 2008)'
_computing_molecular_graphics 'SHELXL-2013 (Sheldrick, 2013)'
_computing_publication_material 'SHELXL-2013 (Sheldrick, 2013)'
_computing_structure_refinement 'SHELXL-2013 (Sheldrick, 2013)'
_computing_structure_solution 'SHELXL-2013 (Sheldrick, 2013)'
_diffrn_ambient_temperature 100(2)
_diffrn_measured_fraction_theta_full 0.998
_diffrn_measured_fraction_theta_max 0.998
_diffrn_measurement_device_type 'Bruker APEX-II DUO'
_diffrn_measurement_method 'phi and omega scans'
_diffrn_radiation_type MoK\a
_diffrn_radiation_wavelength 0.71073
_diffrn_reflns_av_R_equivalents 0.0681
_diffrn_reflns_av_sigmaI/netI 0.0550
_diffrn_reflns_limit_h_max 22
_diffrn_reflns_limit_h_min -21
_diffrn_reflns_limit_k_max 33
_diffrn_reflns_limit_k_min -32
_diffrn_reflns_limit_l_max 38
_diffrn_reflns_limit_l_min -38
_diffrn_reflns_number 177043
_diffrn_reflns_theta_full 27.50
_diffrn_reflns_theta_max 27.50
_diffrn_reflns_theta_min 1.43
_diffrn_source 'fine-focus sealed tube'
_diffrn_standards_interval_count 0
_diffrn_standards_interval_time 0
_diffrn_standards_number 0
_exptl_absorpt_coefficient_mu 0.365
_exptl_absorpt_correction_T_max 0.9459
_exptl_absorpt_correction_T_min 0.8688
_exptl_absorpt_correction_type analytical
_exptl_crystal_colour red
_exptl_crystal_density_diffrn 1.240
_exptl_crystal_description plates
_exptl_crystal_F_000 5160
_exptl_crystal_size_max 0.40
_exptl_crystal_size_mid 0.35
_exptl_crystal_size_min 0.15
_refine_diff_density_max 1.668
_refine_diff_density_min -0.887
_refine_diff_density_rms 0.090
_refine_ls_extinction_method none
_refine_ls_goodness_of_fit_ref 1.072
_refine_ls_hydrogen_treatment mixed
_refine_ls_matrix_type full
_refine_ls_number_parameters 1513
_refine_ls_number_reflns 29441
_refine_ls_number_restraints 0
_refine_ls_restrained_S_all 1.072
_refine_ls_R_factor_all 0.1147
_refine_ls_R_factor_gt 0.0782
_refine_ls_shift/su_max 0.008
_refine_ls_shift/su_mean 0.000
_refine_ls_structure_factor_coef Fsqd
_refine_ls_weighting_details 'calc w=1/[\s^2^(Fo^2^)+(0.0695P)^2^+39.5228P] where P=(Fo^2^+2Fc^2^)/3'
_refine_ls_weighting_scheme calc
_refine_ls_wR_factor_gt 0.1796
_refine_ls_wR_factor_ref 0.1998
_reflns_number_gt 20850
_reflns_number_total 29441
_reflns_threshold_expression >2sigma(I)
_cod_data_source_file ic502873d_si_007.cif
_cod_data_source_block jess11
_cod_depositor_comments 'Adding full bibliography for 4342504--4342510.cif.'
_cod_original_sg_symbol_H-M P2(1)/c
_cod_original_formula_sum 'C130 H191.40 N11 Ni2 O23.20'
_cod_database_code 4342504

loop_
_symmetry_equiv_pos_as_xyz
'x, y, z'
'-x, y+1/2, -z+1/2'
'-x, -y, -z'
'x, -y-1/2, z-1/2'

loop_
_atom_site_label
_atom_site_type_symbol
_atom_site_fract_x
_atom_site_fract_y
_atom_site_fract_z
_atom_site_U_iso_or_equiv
_atom_site_adp_type
_atom_site_occupancy
_atom_site_symmetry_multiplicity
_atom_site_calc_flag
_atom_site_refinement_flags
_atom_site_disorder_assembly
_atom_site_disorder_group
Ni1 Ni 0.23074(3) 0.651330(16) 0.513176(14) 0.0170(1) Uani 1 1 d . . .
Ni2 Ni 0.30308(3) 0.800554(17) 0.712509(15) 0.01754(10) Uani 1 1 d . . .
O1 O 0.34555(17) 0.51565(10) 0.50845(9) 0.0292(6) Uani 1 1 d . . .
O2 O 0.0944(2) 0.70755(12) 0.40732(10) 0.0447(8) Uani 1 1 d . . .
O3 O 0.00244(15) 0.86737(9) 0.54873(9) 0.0245(5) Uani 1 1 d . . .
O4 O 0.45556(14) 0.55628(9) 0.70540(8) 0.0191(5) Uani 1 1 d . . .
O5 O 0.36827(16) 0.69376(11) 0.80804(9) 0.0297(6) Uani 1 1 d . . .
O6 O 0.09635(19) 0.87246(14) 0.70577(12) 0.0500(9) Uani 1 1 d . . .
O7 O 0.18149(14) 0.99117(9) 0.54843(9) 0.0228(5) Uani 1 1 d . . .
O8 O 0.65154(14) 0.66622(9) 0.70197(8) 0.0213(5) Uani 1 1 d . . .
O9 O 0.73512(16) 0.79197(10) 0.55614(12) 0.0382(7) Uani 1 1 d . . .
O10 O 0.47635(15) 0.97116(10) 0.44765(9) 0.0279(6) Uani 1 1 d . . .
O11 O 0.11186(14) 0.90607(10) 0.43354(9) 0.0244(5) Uani 1 1 d . . .
O12 O 0.59995(14) 0.56476(9) 0.59659(8) 0.0198(5) Uani 1 1 d . . .
O13 O 0.23565(14) 0.68686(9) 0.56823(8) 0.0198(5) Uani 1 1 d . . .
O14 O 0.2840(2) 0.73927(12) 0.62092(11) 0.0441(8) Uani 1 1 d . . .
H14B H 0.3180 0.7626 0.6270 0.066 Uiso 1 1 calc R . .
O15 O 0.33608(16) 0.73726(10) 0.55237(10) 0.0301(6) Uani 1 1 d . . .
O16 O 0.36456(16) 0.80762(11) 0.66469(9) 0.0253(6) Uani 1 1 d . . .
H16 H 0.391(3) 0.8350(18) 0.6617(15) 0.027(11) Uiso 1 1 d . . .
O17 O 0.44260(15) 0.81591(10) 0.55691(9) 0.0266(6) Uani 1 1 d . . .
H17' H 0.4104 0.7927 0.5583 0.009(9) Uiso 1 1 d R . .
H17" H 0.4407 0.8252 0.5868 0.074(19) Uiso 1 1 d R . .
O18 O 0.4013(15) 0.890(1) 0.6204(9) 0.087(7) Uiso 0.20 1 d P A 4
N1 N 0.29363(17) 0.59356(10) 0.53456(10) 0.0184(6) Uani 1 1 d . . .
N2 N 0.22342(17) 0.61470(11) 0.45977(10) 0.0195(6) Uani 1 1 d . . .
N3 N 0.15986(18) 0.69755(11) 0.47957(10) 0.0214(6) Uani 1 1 d . . .
N4 N 0.36716(17) 0.74937(11) 0.74508(9) 0.0181(6) Uani 1 1 d . . .
N5 N 0.23754(18) 0.78587(12) 0.75606(10) 0.0227(6) Uani 1 1 d . . .
N6 N 0.22325(18) 0.84951(12) 0.69247(10) 0.0238(6) Uani 1 1 d . . .
N7 N 0.60400(18) 0.77916(11) 0.55484(10) 0.0168(6) Uani 1 1 d . . .
H7 H 0.562(2) 0.7926(13) 0.5520(11) 0.004(8) Uiso 1 1 d . . .
N8 N 0.58010(17) 0.87561(10) 0.51556(10) 0.0184(6) Uani 1 1 d . . .
N9 N 0.43043(17) 0.90554(12) 0.49104(11) 0.0205(6) Uani 1 1 d . . .
H9 H 0.444(3) 0.8863(17) 0.5090(15) 0.024(12) Uiso 1 1 d . . .
C1 C 0.3053(2) 0.55593(13) 0.50340(12) 0.0201(7) Uani 1 1 d . . .
C2 C 0.2626(2) 0.56934(13) 0.45820(12) 0.0196(7) Uani 1 1 d . . .
C3 C 0.2590(2) 0.54097(14) 0.41780(12) 0.0257(8) Uani 1 1 d . . .
H3A H 0.2862 0.5086 0.4161 0.031 Uiso 1 1 calc R . .
C4 C 0.2144(3) 0.56114(16) 0.37986(13) 0.0334(9) Uani 1 1 d . . .
H4A H 0.2109 0.5423 0.3519 0.040 Uiso 1 1 calc R . .
C5 C 0.1750(3) 0.60874(17) 0.38251(14) 0.0364(10) Uani 1 1 d . . .
H5A H 0.1451 0.6229 0.3566 0.044 Uiso 1 1 calc R . .
C6 C 0.1805(2) 0.63478(15) 0.42387(13) 0.0275(8) Uani 1 1 d . . .
C7 C 0.1395(2) 0.68474(15) 0.43583(13) 0.0283(8) Uani 1 1 d . . .
C8 C 0.1202(2) 0.74119(13) 0.49721(12) 0.0197(7) Uani 1 1 d . . .
C9 C 0.1590(2) 0.78826(13) 0.50765(12) 0.0192(7) Uani 1 1 d . . .
H9A H 0.2131 0.7911 0.5041 0.023 Uiso 1 1 calc R . .
C10 C 0.1193(2) 0.83120(13) 0.52327(11) 0.0180(7) Uani 1 1 d . . .
C11 C 0.0410(2) 0.82497(13) 0.53129(12) 0.0203(7) Uani 1 1 d . . .
C12 C -0.0002(2) 0.77866(14) 0.51939(13) 0.0230(7) Uani 1 1 d . . .
C13 C 0.0411(2) 0.73723(14) 0.50244(13) 0.0239(8) Uani 1 1 d . . .
H13A H 0.0145 0.7054 0.4942 0.029 Uiso 1 1 calc R . .
C14 C 0.15611(19) 0.88595(12) 0.52692(11) 0.0167(7) Uani 1 1 d . . .
H14A H 0.1125 0.9109 0.5175 0.020 Uiso 1 1 calc R . .
C15 C -0.0052(2) 0.86215(16) 0.59713(13) 0.0294(8) Uani 1 1 d . . .
H15A H 0.0470 0.8624 0.6146 0.035 Uiso 1 1 calc R . .
H15B H -0.0316 0.8286 0.6033 0.035 Uiso 1 1 calc R . .
C16 C -0.0527(3) 0.90768(18) 0.61091(16) 0.0426(11) Uani 1 1 d . . .
H16A H -0.0590 0.9052 0.6435 0.064 Uiso 1 1 calc R . .
H16B H -0.1042 0.9070 0.5935 0.064 Uiso 1 1 calc R . .
H16C H -0.0260 0.9406 0.6048 0.064 Uiso 1 1 calc R . .
C17 C -0.0879(2) 0.77405(15) 0.52237(15) 0.0297(9) Uani 1 1 d . . .
H17A H -0.1060 0.8062 0.5378 0.036 Uiso 1 1 calc R . .
C18 C -0.1310(3) 0.7709(3) 0.47500(19) 0.0604(15) Uani 1 1 d . . .
H18A H -0.1185 0.8020 0.4574 0.091 Uiso 1 1 calc R . .
H18B H -0.1874 0.7696 0.4773 0.091 Uiso 1 1 calc R . .
H18C H -0.1147 0.7391 0.4597 0.091 Uiso 1 1 calc R . .
C19 C -0.1080(3) 0.72578(18) 0.5498(2) 0.0506(14) Uani 1 1 d . . .
H19A H -0.1647 0.7240 0.5510 0.076 Uiso 1 1 calc R . .
H19B H -0.0820 0.7284 0.5808 0.076 Uiso 1 1 calc R . .
H19C H -0.0902 0.6939 0.5352 0.076 Uiso 1 1 calc R . .
C20 C 0.3318(2) 0.58530(12) 0.57923(11) 0.0173(7) Uani 1 1 d . . .
C21 C 0.39571(19) 0.61630(12) 0.59484(11) 0.0149(6) Uani 1 1 d . . .
H21A H 0.4101 0.6451 0.5769 0.018 Uiso 1 1 calc R . .
C22 C 0.43860(19) 0.60573(12) 0.63611(11) 0.0153(6) Uani 1 1 d . . .
C23 C 0.4121(2) 0.56559(12) 0.66398(11) 0.0165(7) Uani 1 1 d . . .
C24 C 0.3490(2) 0.53359(13) 0.64878(12) 0.0183(7) Uani 1 1 d . . .
C25 C 0.3096(2) 0.54429(13) 0.60643(12) 0.0193(7) Uani 1 1 d . . .
H25A H 0.2662 0.5230 0.5957 0.023 Uiso 1 1 calc R . .
C26 C 0.51638(19) 0.63216(12) 0.65014(11) 0.0144(6) Uani 1 1 d . . .
H26A H 0.5509 0.6036 0.6642 0.017 Uiso 1 1 calc R . .
C27 C 0.4184(2) 0.57448(14) 0.74470(11) 0.0214(7) Uani 1 1 d . . .
H27A H 0.3784 0.5488 0.7523 0.026 Uiso 1 1 calc R . .
H27B H 0.3923 0.6087 0.7378 0.026 Uiso 1 1 calc R . .
C28 C 0.4793(3) 0.5804(2) 0.78416(14) 0.0396(11) Uani 1 1 d . . .
H28A H 0.4546 0.5925 0.8109 0.059 Uiso 1 1 calc R . .
H28B H 0.5183 0.6062 0.7766 0.059 Uiso 1 1 calc R . .
H28C H 0.5047 0.5464 0.7909 0.059 Uiso 1 1 calc R . .
C29 C 0.3264(2) 0.48554(14) 0.67594(13) 0.0247(8) Uani 1 1 d . . .
H29A H 0.3650 0.4826 0.7035 0.030 Uiso 1 1 calc R . .
C30 C 0.2455(2) 0.49129(17) 0.69230(15) 0.0351(10) Uani 1 1 d . . .
H30A H 0.2435 0.5235 0.7104 0.053 Uiso 1 1 calc R . .
H30B H 0.2347 0.4609 0.7111 0.053 Uiso 1 1 calc R . .
H30C H 0.2062 0.4932 0.6660 0.053 Uiso 1 1 calc R . .
C31 C 0.3321(3) 0.43499(15) 0.64797(15) 0.0367(10) Uani 1 1 d . . .
H31A H 0.3847 0.4321 0.6380 0.055 Uiso 1 1 calc R . .
H31B H 0.2935 0.4361 0.6213 0.055 Uiso 1 1 calc R . .
H31C H 0.3219 0.4045 0.6668 0.055 Uiso 1 1 calc R . .
C32 C 0.3385(2) 0.72734(14) 0.78135(11) 0.0205(7) Uani 1 1 d . . .
C33 C 0.2581(2) 0.74859(14) 0.78678(11) 0.0216(7) Uani 1 1 d . . .
C34 C 0.2063(2) 0.73229(16) 0.81669(13) 0.0284(8) Uani 1 1 d . . .
H34A H 0.2206 0.7059 0.8387 0.034 Uiso 1 1 calc R . .
C35 C 0.1328(3) 0.75528(18) 0.81398(14) 0.0369(10) Uani 1 1 d . . .
H35A H 0.0962 0.7447 0.8344 0.044 Uiso 1 1 calc R . .
C36 C 0.1126(3) 0.79370(19) 0.78149(15) 0.0381(10) Uani 1 1 d . . .
H36A H 0.0622 0.8094 0.7791 0.046 Uiso 1 1 calc R . .
C37 C 0.1669(2) 0.80867(16) 0.75276(13) 0.0293(8) Uani 1 1 d . . .
C38 C 0.1582(2) 0.84779(17) 0.71416(14) 0.0330(9) Uani 1 1 d . . .
C39 C 0.2214(2) 0.88507(14) 0.65487(13) 0.0225(7) Uani 1 1 d . . .
C40 C 0.19890(19) 0.86709(13) 0.61098(12) 0.0204(7) Uani 1 1 d . . .
H40A H 0.1923 0.8304 0.6056 0.024 Uiso 1 1 calc R . .
C41 C 0.18595(19) 0.90220(13) 0.57488(12) 0.0187(7) Uani 1 1 d . . .
C42 C 0.1991(2) 0.95594(13) 0.58406(12) 0.0206(7) Uani 1 1 d . . .
C43 C 0.2282(2) 0.97417(14) 0.62666(13) 0.0238(8) Uani 1 1 d . . .
C44 C 0.2384(2) 0.93785(14) 0.66212(13) 0.0253(8) Uani 1 1 d . . .
H44A H 0.2574 0.9495 0.6917 0.030 Uiso 1 1 calc R . .
C45 C 0.1039(2) 1.01262(15) 0.55005(14) 0.0310(9) Uani 1 1 d . . .
H45A H 0.1018 1.0343 0.5778 0.037 Uiso 1 1 calc R . .
H45B H 0.0653 0.9838 0.5507 0.037 Uiso 1 1 calc R . .
C46 C 0.0856(3) 1.0453(2) 0.50908(18) 0.0495(13) Uani 1 1 d . . .
H46A H 0.0331 1.0602 0.5094 0.074 Uiso 1 1 calc R . .
H46B H 0.0876 1.0235 0.4818 0.074 Uiso 1 1 calc R . .
H46C H 0.1239 1.0738 0.5088 0.074 Uiso 1 1 calc R . .
C47 C 0.2479(3) 1.03243(15) 0.63443(15) 0.035(1) Uani 1 1 d . . .
H47A H 0.2332 1.0513 0.6051 0.042 Uiso 1 1 calc R . .
C48 C 0.3358(3) 1.0398(2) 0.6463(2) 0.0589(16) Uani 1 1 d . . .
H48A H 0.3640 1.0243 0.6223 0.088 Uiso 1 1 calc R . .
H48B H 0.3519 1.0223 0.6753 0.088 Uiso 1 1 calc R . .
H48C H 0.3478 1.0774 0.6490 0.088 Uiso 1 1 calc R . .
C49 C 0.2012(3) 1.05661(18) 0.67024(18) 0.0519(13) Uani 1 1 d . . .
H49A H 0.1453 1.0518 0.6612 0.078 Uiso 1 1 calc R . .
H49B H 0.2130 1.0943 0.6730 0.078 Uiso 1 1 calc R . .
H49C H 0.2152 1.0393 0.6996 0.078 Uiso 1 1 calc R . .
C50 C 0.4411(2) 0.73030(12) 0.73371(11) 0.0167(7) Uani 1 1 d . . .
C51 C 0.44300(19) 0.69550(13) 0.69736(11) 0.0164(6) Uani 1 1 d . . .
H51A H 0.3960 0.6870 0.6792 0.020 Uiso 1 1 calc R . .
C52 C 0.5126(2) 0.67324(12) 0.68745(11) 0.0158(6) Uani 1 1 d . . .
C53 C 0.5818(2) 0.68773(13) 0.71346(11) 0.0175(7) Uani 1 1 d . . .
C54 C 0.5821(2) 0.72448(13) 0.74866(12) 0.0194(7) Uani 1 1 d . . .
C55 C 0.5097(2) 0.74508(13) 0.75839(12) 0.0198(7) Uani 1 1 d . . .
H55A H 0.5081 0.7697 0.7825 0.024 Uiso 1 1 calc R . .
C56 C 0.6743(2) 0.61827(16) 0.72592(13) 0.0292(9) Uani 1 1 d . . .
H56A H 0.6276 0.5964 0.7296 0.035 Uiso 1 1 calc R . .
H56B H 0.7001 0.6266 0.7565 0.035 Uiso 1 1 calc R . .
C57 C 0.7299(3) 0.58887(18) 0.69857(15) 0.038(1) Uani 1 1 d . . .
H57A H 0.7459 0.5560 0.7142 0.057 Uiso 1 1 calc R . .
H57B H 0.7761 0.6107 0.6954 0.057 Uiso 1 1 calc R . .
H57C H 0.7039 0.5808 0.6683 0.057 Uiso 1 1 calc R . .
C58 C 0.6570(2) 0.74030(15) 0.77684(13) 0.0260(8) Uani 1 1 d . . .
H58A H 0.7020 0.7286 0.7603 0.031 Uiso 1 1 calc R . .
C59 C 0.6627(3) 0.80045(16) 0.78292(17) 0.0391(10) Uani 1 1 d . . .
H59A H 0.6588 0.8174 0.7530 0.059 Uiso 1 1 calc R . .
H59B H 0.7129 0.8095 0.7997 0.059 Uiso 1 1 calc R . .
H59C H 0.6200 0.8127 0.7999 0.059 Uiso 1 1 calc R . .
C60 C 0.6635(2) 0.71279(17) 0.82316(14) 0.0331(9) Uani 1 1 d . . .
H60A H 0.6599 0.6746 0.8187 0.050 Uiso 1 1 calc R . .
H60B H 0.6210 0.7246 0.8405 0.050 Uiso 1 1 calc R . .
H60C H 0.7138 0.7215 0.8400 0.050 Uiso 1 1 calc R . .
C61 C 0.6682(2) 0.80801(13) 0.54925(13) 0.0213(7) Uani 1 1 d . . .
C62 C 0.6530(2) 0.86308(13) 0.53177(13) 0.0213(7) Uani 1 1 d . . .
C63 C 0.7159(2) 0.89757(14) 0.53091(14) 0.0273(8) Uani 1 1 d . . .
H63A H 0.7669 0.8875 0.5432 0.033 Uiso 1 1 calc R . .
C64 C 0.7024(2) 0.94709(15) 0.51168(15) 0.0318(9) Uani 1 1 d . . .
H64A H 0.7436 0.9719 0.5114 0.038 Uiso 1 1 calc R . .
C65 C 0.6280(2) 0.95947(13) 0.49310(14) 0.0263(8) Uani 1 1 d . . .
H65A H 0.6175 0.9923 0.4784 0.032 Uiso 1 1 calc R . .
C66 C 0.5688(2) 0.92308(13) 0.49635(12) 0.0192(7) Uani 1 1 d . . .
C67 C 0.4870(2) 0.93609(13) 0.47582(13) 0.0209(7) Uani 1 1 d . . .
C68 C 0.3496(2) 0.90742(13) 0.47550(12) 0.0203(7) Uani 1 1 d . . .
C69 C 0.2961(2) 0.89502(12) 0.50644(12) 0.0193(7) Uani 1 1 d . . .
H69A H 0.3143 0.8867 0.5370 0.023 Uiso 1 1 calc R . .
C70 C 0.2163(2) 0.89467(12) 0.49299(12) 0.0189(7) Uani 1 1 d . . .
C71 C 0.1917(2) 0.90574(13) 0.44740(13) 0.0209(7) Uani 1 1 d . . .
C72 C 0.2440(2) 0.91991(14) 0.41615(13) 0.0247(8) Uani 1 1 d . . .
C73 C 0.3238(2) 0.92042(14) 0.43100(13) 0.0242(8) Uani 1 1 d . . .
H73A H 0.3606 0.9298 0.4104 0.029 Uiso 1 1 calc R . .
C74 C 0.0838(2) 0.85820(16) 0.41113(14) 0.0302(9) Uani 1 1 d . . .
H74A H 0.0916 0.8281 0.4323 0.036 Uiso 1 1 calc R . .
H74B H 0.1129 0.8512 0.3844 0.036 Uiso 1 1 calc R . .
C75 C 0.0000(3) 0.8649(2) 0.3965(2) 0.0701(19) Uani 1 1 d . . .
H75A H -0.0203 0.8328 0.3811 0.105 Uiso 1 1 calc R . .
H75B H -0.0071 0.8946 0.3754 0.105 Uiso 1 1 calc R . .
H75C H -0.0284 0.8716 0.4231 0.105 Uiso 1 1 calc R . .
C76 C 0.2152(2) 0.93891(17) 0.36855(14) 0.0321(9) Uani 1 1 d . . .
H76A H 0.1644 0.9209 0.3594 0.038 Uiso 1 1 calc R . .
C77 C 0.1989(5) 0.9971(2) 0.37040(18) 0.082(2) Uani 1 1 d . . .
H77A H 0.1800 1.0097 0.3399 0.124 Uiso 1 1 calc R . .
H77B H 0.2471 1.0158 0.3812 0.124 Uiso 1 1 calc R . .
H77C H 0.1591 1.0037 0.3913 0.124 Uiso 1 1 calc R . .
C78 C 0.2693(3) 0.92679(18) 0.33265(14) 0.0391(10) Uani 1 1 d . . .
H78A H 0.2466 0.9402 0.3031 0.059 Uiso 1 1 calc R . .
H78B H 0.2764 0.8886 0.3307 0.059 Uiso 1 1 calc R . .
H78C H 0.3200 0.9436 0.3408 0.059 Uiso 1 1 calc R . .
C79 C 0.60591(18) 0.72469(12) 0.56720(11) 0.0151(6) Uani 1 1 d . . .
C80 C 0.55968(19) 0.70646(12) 0.59962(11) 0.0156(6) Uani 1 1 d . . .
H80A H 0.5287 0.7305 0.6147 0.019 Uiso 1 1 calc R . .
C81 C 0.55814(18) 0.65292(12) 0.61041(11) 0.0145(6) Uani 1 1 d . . .
C82 C 0.60275(19) 0.61822(12) 0.58641(11) 0.0160(6) Uani 1 1 d . . .
C83 C 0.65233(19) 0.63627(13) 0.55520(11) 0.0164(7) Uani 1 1 d . . .
C84 C 0.65319(19) 0.68998(13) 0.54578(11) 0.0173(7) Uani 1 1 d . . .
H84A H 0.6864 0.7031 0.5245 0.021 Uiso 1 1 calc R . .
C85 C 0.5436(2) 0.53641(13) 0.56575(13) 0.0235(8) Uani 1 1 d . . .
H85A H 0.5656 0.5299 0.5365 0.028 Uiso 1 1 calc R . .
H85B H 0.4954 0.5575 0.5596 0.028 Uiso 1 1 calc R . .
C86 C 0.5251(3) 0.48478(14) 0.58766(17) 0.0374(10) Uani 1 1 d . . .
H86A H 0.4874 0.4651 0.5672 0.056 Uiso 1 1 calc R . .
H86B H 0.5029 0.4916 0.6164 0.056 Uiso 1 1 calc R . .
H86C H 0.5732 0.4641 0.5936 0.056 Uiso 1 1 calc R . .
C87 C 0.7080(2) 0.59825(13) 0.53488(12) 0.0220(7) Uani 1 1 d . . .
H87A H 0.6837 0.5625 0.5349 0.026 Uiso 1 1 calc R . .
C88 C 0.7852(2) 0.59578(15) 0.56560(14) 0.0286(8) Uani 1 1 d . . .
H88A H 0.7745 0.5875 0.5968 0.043 Uiso 1 1 calc R . .
H88B H 0.8118 0.6299 0.5651 0.043 Uiso 1 1 calc R . .
H88C H 0.8186 0.5684 0.5545 0.043 Uiso 1 1 calc R . .
C89 C 0.7226(3) 0.61074(17) 0.48596(14) 0.0406(11) Uani 1 1 d . . .
H89A H 0.6727 0.6117 0.4669 0.061 Uiso 1 1 calc R . .
H89B H 0.7561 0.5835 0.4746 0.061 Uiso 1 1 calc R . .
H89C H 0.7484 0.6450 0.4849 0.061 Uiso 1 1 calc R . .
C90 C 0.2879(2) 0.72210(13) 0.57817(12) 0.0221(7) Uani 1 1 d . . .
C401 C -0.0792(6) 0.8172(4) 0.8461(4) 0.151(5) Uani 1 1 d . . .
H40F H -0.1128 0.8385 0.8638 0.227 Uiso 1 1 calc R . .
H40G H -0.0718 0.8351 0.8175 0.227 Uiso 1 1 calc R . .
H40H H -0.0283 0.8122 0.8637 0.227 Uiso 1 1 calc R . .
C402 C -0.1156(5) 0.7663(4) 0.8364(3) 0.093(3) Uani 1 1 d . . .
H40B H -0.1229 0.7480 0.8653 0.112 Uiso 1 1 calc R . .
H40C H -0.1676 0.7713 0.8194 0.112 Uiso 1 1 calc R . .
O403 O -0.0690(3) 0.7357(2) 0.81069(16) 0.0774(13) Uani 1 1 d . . .
C404 C -0.1083(4) 0.6880(3) 0.7935(3) 0.085(2) Uani 1 1 d . . .
H40D H -0.1552 0.6970 0.7729 0.102 Uiso 1 1 calc R . .
H40E H -0.1249 0.6670 0.8191 0.102 Uiso 1 1 calc R . .
C405 C -0.0521(6) 0.6572(4) 0.7685(3) 0.118(3) Uani 1 1 d . . .
H40I H -0.0772 0.6247 0.7567 0.177 Uiso 1 1 calc R . .
H40J H -0.0058 0.6486 0.7892 0.177 Uiso 1 1 calc R . .
H40K H -0.0364 0.6783 0.7431 0.177 Uiso 1 1 calc R . .
O501 O 0.4567(2) 0.62199(15) 0.32019(13) 0.061(1) Uani 1 1 d . . .
C502 C 0.4756(5) 0.6024(4) 0.2784(3) 0.107(3) Uani 1 1 d . . .
H50A H 0.5270 0.5847 0.2827 0.128 Uiso 1 1 calc R . .
H50B H 0.4797 0.6320 0.2570 0.128 Uiso 1 1 calc R . .
C503 C 0.4180(4) 0.5661(3) 0.2595(2) 0.0733(19) Uani 1 1 d . . .
H50C H 0.4404 0.5304 0.2578 0.088 Uiso 1 1 calc R . .
H50D H 0.3969 0.5772 0.2286 0.088 Uiso 1 1 calc R . .
C504 C 0.3535(4) 0.5670(3) 0.2922(2) 0.0733(19) Uani 1 1 d . . .
H50E H 0.3011 0.5713 0.2755 0.088 Uiso 1 1 calc R . .
H50F H 0.3543 0.5346 0.3109 0.088 Uiso 1 1 calc R . .
C505 C 0.3763(3) 0.6148(2) 0.32116(17) 0.0534(14) Uani 1 1 d . . .
H50G H 0.3475 0.6462 0.3088 0.064 Uiso 1 1 calc R . .
H50H H 0.3637 0.6091 0.3528 0.064 Uiso 1 1 calc R . .
O511 O 0.0575(5) 0.9752(4) 0.7966(3) 0.150(3) Uani 1 1 d . . .
C512 C -0.0118(8) 0.9494(7) 0.7853(4) 0.203(8) Uani 1 1 d . . .
H51B H -0.0020 0.9111 0.7841 0.243 Uiso 1 1 calc R . .
H51C H -0.0477 0.9559 0.8089 0.243 Uiso 1 1 calc R . .
C513 C -0.0459(5) 0.9660(6) 0.7440(4) 0.159(6) Uani 1 1 d . . .
H51D H -0.0886 0.9912 0.7482 0.191 Uiso 1 1 calc R . .
H51E H -0.0679 0.9358 0.7259 0.191 Uiso 1 1 calc R . .
C514 C 0.0166(6) 0.9922(4) 0.7204(3) 0.117(3) Uani 1 1 d . . .
H51F H 0.0022 1.0290 0.7124 0.140 Uiso 1 1 calc R . .
H51G H 0.0261 0.9729 0.6923 0.140 Uiso 1 1 calc R . .
C515 C 0.0899(6) 0.9900(4) 0.7559(3) 0.111(3) Uani 1 1 d . . .
H51H H 0.1281 0.9636 0.7473 0.133 Uiso 1 1 calc R . .
H51I H 0.1158 1.0248 0.7593 0.133 Uiso 1 1 calc R . .
O521 O -0.0654(4) 0.9725(4) 0.8969(3) 0.166(4) Uani 1 1 d . . .
C522 C -0.1088(6) 0.9503(5) 0.9295(4) 0.155(5) Uani 1 1 d . . .
H52A H -0.1507 0.9279 0.9143 0.186 Uiso 1 1 calc R . .
H52B H -0.1337 0.9786 0.9461 0.186 Uiso 1 1 calc R . .
C523 C -0.0594(5) 0.9189(5) 0.9614(4) 0.139(5) Uani 1 1 d . . .
H52C H -0.0612 0.9316 0.9930 0.167 Uiso 1 1 calc R . .
H52D H -0.0750 0.8814 0.9598 0.167 Uiso 1 1 calc R . .
C524 C 0.0143(8) 0.9261(10) 0.9468(5) 0.295(14) Uani 1 1 d . . .
H52E H 0.0503 0.9390 0.9727 0.354 Uiso 1 1 calc R . .
H52F H 0.0343 0.8917 0.9372 0.354 Uiso 1 1 calc R . .
C526 C 0.0146(6) 0.9609(5) 0.9115(6) 0.176(6) Uani 1 1 d . . .
H52G H 0.0406 0.9451 0.8862 0.211 Uiso 1 1 calc R . .
H52H H 0.0430 0.9934 0.9216 0.211 Uiso 1 1 calc R . .
O531 O -0.1129(3) 0.7423(2) 0.6747(2) 0.0984(17) Uani 1 1 d . . .
C532 C -0.1963(4) 0.7334(3) 0.6624(3) 0.095(3) Uani 1 1 d . . .
H53A H -0.2163 0.7059 0.6821 0.114 Uiso 1 1 calc R . .
H53B H -0.2061 0.7221 0.6303 0.114 Uiso 1 1 calc R . .
C533 C -0.2337(5) 0.7840(4) 0.6694(2) 0.110(3) Uani 1 1 d . . .
H53C H -0.2575 0.7980 0.6400 0.132 Uiso 1 1 calc R . .
H53D H -0.2756 0.7795 0.6898 0.132 Uiso 1 1 calc R . .
C534 C -0.1763(6) 0.8200(5) 0.6893(7) 0.23(1) Uani 1 1 d . . .
H53E H -0.1923 0.8337 0.7183 0.276 Uiso 1 1 calc R . .
H53F H -0.1712 0.8501 0.6685 0.276 Uiso 1 1 calc R . .
C535 C -0.1023(5) 0.7929(3) 0.6974(3) 0.090(2) Uani 1 1 d . . .
H53G H -0.0881 0.7880 0.7304 0.108 Uiso 1 1 calc R . .
H53H H -0.0604 0.8132 0.6846 0.108 Uiso 1 1 calc R . .
O601 O 0.4766(3) 0.8808(2) 0.63406(17) 0.0340(11) Uiso 0.60 1 d P B 1
C602 C 0.5402(5) 0.8607(3) 0.6614(3) 0.039(2) Uiso 0.60 1 d P B 1
H60D H 0.5654 0.8324 0.6449 0.047 Uiso 0.60 1 calc PR B 1
H60E H 0.5224 0.8455 0.6895 0.047 Uiso 0.60 1 calc PR B 1
C603 C 0.5991(16) 0.9054(10) 0.6736(9) 0.087(6) Uiso 0.60 1 d P B 1
H60F H 0.5924 0.9208 0.7038 0.104 Uiso 0.60 1 calc PR B 1
H60G H 0.6537 0.8933 0.6730 0.104 Uiso 0.60 1 calc PR B 1
C604 C 0.5754(7) 0.9444(5) 0.6349(4) 0.059(3) Uiso 0.60 1 d P B 1
H60H H 0.6037 0.9372 0.6079 0.071 Uiso 0.60 1 calc PR B 1
H60I H 0.5855 0.9812 0.6448 0.071 Uiso 0.60 1 calc PR B 1
C605 C 0.4827(9) 0.9333(7) 0.6242(6) 0.080(5) Uiso 0.60 1 d P B 1
H60J H 0.4519 0.9550 0.6438 0.096 Uiso 0.60 1 calc PR B 1
H60K H 0.4649 0.9406 0.5919 0.096 Uiso 0.60 1 calc PR B 1
O611 O 0.6595(18) 0.9213(12) 0.6937(10) 0.098(5) Uiso 0.20 1 d P C 2
C612 C 0.606(3) 0.9613(18) 0.6968(15) 0.098(5) Uiso 0.20 1 d P C 2
H61A H 0.5885 0.9626 0.7276 0.118 Uiso 0.20 1 calc PR C 2
H61B H 0.6298 0.9957 0.6902 0.118 Uiso 0.20 1 calc PR C 2
C613 C 0.549(3) 0.951(2) 0.6667(16) 0.098(5) Uiso 0.20 1 d P C 2
H61C H 0.5161 0.9820 0.6590 0.118 Uiso 0.20 1 calc PR C 2
H61D H 0.5154 0.9222 0.6773 0.118 Uiso 0.20 1 calc PR C 2
C614 C 0.594(3) 0.932(2) 0.6244(18) 0.098(5) Uiso 0.20 1 d P C 2
H61E H 0.5594 0.9168 0.5988 0.118 Uiso 0.20 1 calc PR C 2
H61F H 0.6297 0.9585 0.6137 0.118 Uiso 0.20 1 calc PR C 2
C615 C 0.628(3) 0.8962(19) 0.6524(16) 0.098(5) Uiso 0.20 1 d P C 2
H61G H 0.6711 0.8789 0.6378 0.118 Uiso 0.20 1 calc PR C 2
H61H H 0.5902 0.8689 0.6593 0.118 Uiso 0.20 1 calc PR C 2
O621 O 0.4999(14) 0.9331(8) 0.6204(8) 0.035(3) Uiso 0.20 1 d P D 3
C622 C 0.5098(15) 0.8689(9) 0.6259(8) 0.035(3) Uiso 0.20 1 d P D 3
H62A H 0.4609 0.8532 0.6349 0.042 Uiso 0.20 1 calc PR D 3
H62B H 0.5213 0.8531 0.5967 0.042 Uiso 0.20 1 calc PR D 3
C623 C 0.5695(17) 0.8594(9) 0.6585(8) 0.035(3) Uiso 0.20 1 d P D 3
H62C H 0.6134 0.8416 0.6454 0.042 Uiso 0.20 1 calc PR D 3
H62D H 0.5520 0.8373 0.6832 0.042 Uiso 0.20 1 calc PR D 3
C624 C 0.592(3) 0.9113(17) 0.6751(14) 0.035(3) Uiso 0.20 1 d P D 3
H62E H 0.6477 0.9168 0.6706 0.042 Uiso 0.20 1 calc PR D 3
H62F H 0.5873 0.9123 0.7082 0.042 Uiso 0.20 1 calc PR D 3
C625 C 0.5428(16) 0.9589(10) 0.6518(8) 0.035(3) Uiso 0.20 1 d P D 3
H62G H 0.5107 0.9766 0.6733 0.042 Uiso 0.20 1 calc PR D 3
H62H H 0.5767 0.9851 0.6385 0.042 Uiso 0.20 1 calc PR D 3
N700 N 0.45613(18) 0.73682(11) 0.42907(10) 0.0210(6) Uani 1 1 d . . .
C701 C 0.4834(2) 0.79220(14) 0.44095(13) 0.0279(8) Uani 1 1 d . . .
H70A H 0.4492 0.8071 0.4628 0.034 Uiso 1 1 calc R . .
H70B H 0.5370 0.7904 0.4565 0.034 Uiso 1 1 calc R . .
C702 C 0.4837(3) 0.82938(15) 0.40100(14) 0.0321(9) Uani 1 1 d . . .
H70I H 0.5022 0.8641 0.4118 0.048 Uiso 1 1 calc R . .
H70J H 0.4305 0.8325 0.3858 0.048 Uiso 1 1 calc R . .
H70K H 0.5184 0.8156 0.3794 0.048 Uiso 1 1 calc R . .
C703 C 0.5064(3) 0.71182(16) 0.39581(13) 0.0310(9) Uani 1 1 d . . .
H70C H 0.5030 0.7334 0.3678 0.037 Uiso 1 1 calc R . .
H70D H 0.4849 0.6766 0.3874 0.037 Uiso 1 1 calc R . .
C704 C 0.5916(3) 0.7058(2) 0.41355(17) 0.0477(13) Uani 1 1 d . . .
H70L H 0.6201 0.6892 0.3902 0.072 Uiso 1 1 calc R . .
H70M H 0.5958 0.6838 0.4409 0.072 Uiso 1 1 calc R . .
H70N H 0.6141 0.7406 0.4210 0.072 Uiso 1 1 calc R . .
C705 C 0.4607(2) 0.70607(15) 0.47351(12) 0.0265(8) Uani 1 1 d . . .
H70E H 0.5137 0.7106 0.4895 0.032 Uiso 1 1 calc R . .
H70F H 0.4230 0.7214 0.4931 0.032 Uiso 1 1 calc R . .
C706 C 0.4441(3) 0.64785(16) 0.46831(15) 0.0378(10) Uani 1 1 d . . .
H70O H 0.4486 0.6312 0.4984 0.057 Uiso 1 1 calc R . .
H70P H 0.4819 0.6319 0.4496 0.057 Uiso 1 1 calc R . .
H70Q H 0.3911 0.6427 0.4535 0.057 Uiso 1 1 calc R . .
C707 C 0.3727(2) 0.73744(16) 0.40614(13) 0.0292(8) Uani 1 1 d . . .
H70G H 0.3725 0.7555 0.3764 0.035 Uiso 1 1 calc R . .
H70H H 0.3557 0.7007 0.4000 0.035 Uiso 1 1 calc R . .
C708 C 0.3140(3) 0.76402(18) 0.43324(16) 0.0384(10) Uani 1 1 d . . .
H70R H 0.2622 0.7627 0.4162 0.058 Uiso 1 1 calc R . .
H70S H 0.3292 0.8008 0.4388 0.058 Uiso 1 1 calc R . .
H70T H 0.3124 0.7459 0.4624 0.058 Uiso 1 1 calc R . .
N800 N 0.0864(2) 0.64273(14) 0.64578(13) 0.0371(8) Uani 1 1 d . . .
C801 C 0.1718(3) 0.6351(2) 0.65893(19) 0.0265(13) Uiso 0.697(6) 1 d P E 1
H80B H 0.2008 0.6591 0.6402 0.032 Uiso 0.697(6) 1 calc PR E 1
H80C H 0.1855 0.5987 0.6507 0.032 Uiso 0.697(6) 1 calc PR E 1
C802 C 0.2010(4) 0.6438(3) 0.7082(2) 0.0385(16) Uiso 0.697(6) 1 d P E 1
H80J H 0.2575 0.6375 0.7126 0.058 Uiso 0.697(6) 1 calc PR E 1
H80K H 0.1744 0.6195 0.7274 0.058 Uiso 0.697(6) 1 calc PR E 1
H80L H 0.1901 0.6801 0.7168 0.058 Uiso 0.697(6) 1 calc PR E 1
C803 C 0.0588(4) 0.6941(2) 0.6614(2) 0.0359(15) Uiso 0.697(6) 1 d P E 1
H80D H 0.0661 0.6948 0.6951 0.043 Uiso 0.697(6) 1 calc PR E 1
H80E H 0.0021 0.6970 0.6522 0.043 Uiso 0.697(6) 1 calc PR E 1
C804 C 0.0991(4) 0.7415(3) 0.6437(3) 0.0378(15) Uiso 0.697(6) 1 d P E 1
H80M H 0.0771 0.7737 0.6556 0.057 Uiso 0.697(6) 1 calc PR E 1
H80N H 0.0912 0.7419 0.6103 0.057 Uiso 0.697(6) 1 calc PR E 1
H80O H 0.1552 0.7399 0.6535 0.057 Uiso 0.697(6) 1 calc PR E 1
C805 C 0.0736(4) 0.6414(2) 0.5932(2) 0.0363(15) Uiso 0.697(6) 1 d P E 1
H80F H 0.0182 0.6499 0.5838 0.044 Uiso 0.697(6) 1 calc PR E 1
H80G H 0.1059 0.6694 0.5812 0.044 Uiso 0.697(6) 1 calc PR E 1
C806 C 0.0931(5) 0.5893(3) 0.5710(3) 0.0493(19) Uiso 0.697(6) 1 d P E 1
H80P H 0.0830 0.5924 0.5379 0.074 Uiso 0.697(6) 1 calc PR E 1
H80Q H 0.0605 0.5613 0.5819 0.074 Uiso 0.697(6) 1 calc PR E 1
H80R H 0.1484 0.5809 0.5791 0.074 Uiso 0.697(6) 1 calc PR E 1
C807 C 0.0422(4) 0.5980(2) 0.6653(2) 0.0365(15) Uiso 0.697(6) 1 d P E 1
H80H H 0.0486 0.6008 0.6990 0.044 Uiso 0.697(6) 1 calc PR E 1
H80I H 0.0662 0.5644 0.6571 0.044 Uiso 0.697(6) 1 calc PR E 1
C808 C -0.0447(5) 0.5961(3) 0.6496(3) 0.048(2) Uiso 0.697(6) 1 d P E 1
H80S H -0.0685 0.5660 0.6637 0.072 Uiso 0.697(6) 1 calc PR E 1
H80T H -0.0519 0.5923 0.6164 0.072 Uiso 0.697(6) 1 calc PR E 1
H80U H -0.0696 0.6287 0.6584 0.072 Uiso 0.697(6) 1 calc PR E 1
C811 C 0.1283(12) 0.6341(8) 0.6939(7) 0.061(5) Uiso 0.303(6) 1 d P E 2
H81A H 0.1211 0.5973 0.7037 0.074 Uiso 0.303(6) 1 calc PR E 2
H81B H 0.1059 0.6578 0.7159 0.074 Uiso 0.303(6) 1 calc PR E 2
C812 C 0.2222(9) 0.6469(6) 0.6924(6) 0.038(4) Uiso 0.303(6) 1 d P E 2
H81I H 0.2497 0.6414 0.7227 0.056 Uiso 0.303(6) 1 calc PR E 2
H81J H 0.2287 0.6835 0.6831 0.056 Uiso 0.303(6) 1 calc PR E 2
H81K H 0.2438 0.6233 0.6705 0.056 Uiso 0.303(6) 1 calc PR E 2
C813 C 0.0977(11) 0.7016(7) 0.6321(6) 0.050(4) Uiso 0.303(6) 1 d P E 2
H81C H 0.1527 0.7059 0.6255 0.059 Uiso 0.303(6) 1 calc PR E 2
H81D H 0.0645 0.7081 0.6033 0.059 Uiso 0.303(6) 1 calc PR E 2
C814 C 0.0808(12) 0.7429(8) 0.6644(7) 0.058(5) Uiso 0.303(6) 1 d P E 2
H81L H 0.0899 0.7774 0.6511 0.087 Uiso 0.303(6) 1 calc PR E 2
H81M H 0.1150 0.7386 0.6927 0.087 Uiso 0.303(6) 1 calc PR E 2
H81N H 0.0261 0.7403 0.6708 0.087 Uiso 0.303(6) 1 calc PR E 2
C815 C 0.1189(11) 0.6067(7) 0.6138(6) 0.052(4) Uiso 0.303(6) 1 d P E 2
H81E H 0.1169 0.5703 0.6256 0.062 Uiso 0.303(6) 1 calc PR E 2
H81F H 0.1744 0.6158 0.6116 0.062 Uiso 0.303(6) 1 calc PR E 2
C816 C 0.0733(13) 0.6092(9) 0.5652(7) 0.060(5) Uiso 0.303(6) 1 d P E 2
H81O H 0.0977 0.5852 0.5447 0.090 Uiso 0.303(6) 1 calc PR E 2
H81P H 0.0750 0.6452 0.5534 0.090 Uiso 0.303(6) 1 calc PR E 2
H81Q H 0.0189 0.5987 0.5670 0.090 Uiso 0.303(6) 1 calc PR E 2
C817 C 0.0021(9) 0.6375(6) 0.6479(5) 0.040(4) Uiso 0.303(6) 1 d P E 2
H81G H -0.0249 0.6474 0.6179 0.049 Uiso 0.303(6) 1 calc PR E 2
H81H H -0.0143 0.6628 0.6706 0.049 Uiso 0.303(6) 1 calc PR E 2
C818 C -0.0255(13) 0.5811(9) 0.6606(8) 0.060(6) Uiso 0.303(6) 1 d P E 2
H81R H -0.0823 0.5811 0.6618 0.090 Uiso 0.303(6) 1 calc PR E 2
H81S H 0.0002 0.5710 0.6905 0.090 Uiso 0.303(6) 1 calc PR E 2
H81T H -0.0117 0.5558 0.6376 0.090 Uiso 0.303(6) 1 calc PR E 2

loop_
_atom_site_aniso_label
_atom_site_aniso_U_11
_atom_site_aniso_U_22
_atom_site_aniso_U_33
_atom_site_aniso_U_23
_atom_site_aniso_U_13
_atom_site_aniso_U_12
Ni1 0.0205(2) 0.01297(19) 0.0170(2) -0.00257(16) -0.00123(17) 0.00122(16)
Ni2 0.0159(2) 0.0197(2) 0.0174(2) -0.00119(16) 0.00356(17) 0.00320(17)
O1 0.0412(17) 0.0210(12) 0.0242(14) -0.0054(10) -0.0021(12) 0.0117(11)
O2 0.063(2) 0.0459(18) 0.0234(15) -0.0015(13) -0.0074(14) 0.0292(16)
O3 0.0216(14) 0.0213(12) 0.0323(14) -0.0005(10) 0.0106(11) 0.0037(10)
O4 0.0176(13) 0.0230(12) 0.0169(12) 0.0020(9) 0.0031(10) 0.0021(9)
O5 0.0284(15) 0.0375(15) 0.0239(14) 0.0087(11) 0.0058(11) 0.0092(12)
O6 0.0349(18) 0.063(2) 0.055(2) 0.0234(17) 0.0176(16) 0.0271(16)
O7 0.0193(13) 0.0169(11) 0.0312(14) 0.0023(10) -0.0030(11) 0.0017(10)
O8 0.0133(12) 0.0256(12) 0.0248(13) -0.0014(10) 0.0019(10) 0.0032(10)
O9 0.0160(14) 0.0240(14) 0.074(2) 0.0102(14) -0.0004(14) 0.0006(11)
O10 0.0233(14) 0.0211(12) 0.0401(16) 0.0119(11) 0.0065(12) 0.0005(10)
O11 0.0192(13) 0.0261(13) 0.0275(14) -0.0004(10) 0.0000(11) 0.0024(10)
O12 0.0246(13) 0.0130(11) 0.0222(12) -0.0005(9) 0.0052(10) 0.0018(9)
O13 0.0223(13) 0.0181(11) 0.0191(12) -0.0045(9) 0.0014(10) -0.0011(9)
O14 0.050(2) 0.0422(17) 0.0411(18) -0.0107(14) 0.0086(15) -0.0106(15)
O15 0.0302(15) 0.0251(13) 0.0358(15) 0.0015(11) 0.0079(12) -0.0019(11)
O16 0.0240(14) 0.0288(14) 0.0239(13) -0.0006(11) 0.0075(11) -0.0016(11)
O17 0.0212(14) 0.0242(13) 0.0358(16) 0.0067(11) 0.0099(11) 0.0011(11)
N1 0.0222(16) 0.0144(13) 0.0181(14) -0.0021(11) -0.0001(12) -0.0002(11)
N2 0.0226(16) 0.0178(13) 0.0172(14) -0.0030(11) -0.0022(12) 0.0012(11)
N3 0.0264(17) 0.0163(13) 0.0213(15) -0.0016(11) 0.0008(12) 0.0027(12)
N4 0.0189(15) 0.0185(13) 0.0176(14) -0.0031(11) 0.0047(12) 0.0023(11)
N5 0.0216(16) 0.0268(15) 0.0199(15) -0.0042(12) 0.0034(12) 0.0036(12)
N6 0.0221(16) 0.0269(15) 0.0231(15) 0.0022(12) 0.0051(13) 0.0080(13)
N7 0.0114(15) 0.0142(13) 0.0252(15) 0.0031(11) 0.0041(12) 0.0028(11)
N8 0.0166(15) 0.0150(13) 0.0247(15) 0.0003(11) 0.0078(12) 0.0000(11)
N9 0.0140(15) 0.0185(14) 0.0295(17) 0.0072(13) 0.0047(13) 0.0022(12)
C1 0.0216(19) 0.0168(15) 0.0216(17) -0.0021(13) -0.0003(14) -0.0013(13)
C2 0.0190(18) 0.0174(15) 0.0223(17) -0.0017(13) 0.0013(14) -0.0007(13)
C3 0.033(2) 0.0210(17) 0.0229(18) -0.0046(14) 0.0007(16) 0.0012(15)
C4 0.045(3) 0.033(2) 0.0208(19) -0.0092(16) -0.0021(17) 0.0061(18)
C5 0.044(3) 0.039(2) 0.023(2) -0.0044(17) -0.0055(18) 0.0157(19)
C6 0.031(2) 0.0272(19) 0.0233(19) -0.0027(15) -0.0043(16) 0.0065(16)
C7 0.033(2) 0.0260(18) 0.0249(19) 0.0009(15) -0.0007(16) 0.0106(16)
C8 0.0212(19) 0.0178(16) 0.0197(17) 0.0038(13) 0.0003(14) 0.0044(13)
C9 0.0188(18) 0.0186(16) 0.0204(17) 0.0002(13) 0.0024(14) -0.0004(13)
C10 0.0170(18) 0.0180(15) 0.0193(17) 0.0017(12) 0.0032(13) 0.0005(13)
C11 0.0170(18) 0.0198(16) 0.0244(18) 0.0009(13) 0.0036(14) 0.0022(13)
C12 0.0159(18) 0.0227(17) 0.031(2) 0.0048(14) 0.0056(15) -0.0012(14)
C13 0.023(2) 0.0188(16) 0.0291(19) 0.0010(14) 0.0007(15) -0.0031(14)
C14 0.0121(16) 0.0156(15) 0.0223(17) 0.0015(12) 0.0017(13) 0.0025(12)
C15 0.026(2) 0.033(2) 0.030(2) 0.0012(16) 0.0076(16) 0.0059(16)
C16 0.049(3) 0.039(2) 0.041(3) -0.002(2) 0.012(2) 0.013(2)
C17 0.0156(19) 0.0293(19) 0.045(2) 0.0032(17) 0.0054(17) -0.0041(15)
C18 0.022(3) 0.096(5) 0.062(4) -0.002(3) -0.003(2) -0.002(3)
C19 0.027(2) 0.035(2) 0.093(4) 0.016(2) 0.024(3) 0.0033(19)
C20 0.0196(18) 0.0153(15) 0.0171(16) -0.0025(12) 0.0019(13) 0.0051(13)
C21 0.0144(16) 0.0129(14) 0.0177(16) -0.0009(12) 0.0026(13) 0.0023(12)
C22 0.0159(17) 0.0138(14) 0.0165(16) -0.0034(12) 0.0028(13) 0.0030(12)
C23 0.0164(17) 0.0172(15) 0.0160(16) 0.0001(12) 0.0017(13) 0.0038(12)
C24 0.0180(18) 0.0162(15) 0.0208(17) 0.0006(13) 0.0023(14) 0.0000(13)
C25 0.0182(18) 0.0147(15) 0.0248(18) -0.0030(13) 0.0015(14) -0.0009(13)
C26 0.0138(16) 0.0137(14) 0.0159(15) -0.0009(12) 0.0029(12) 0.0010(12)
C27 0.0197(19) 0.0289(18) 0.0163(16) 0.0014(14) 0.0045(14) 0.0005(14)
C28 0.030(2) 0.065(3) 0.023(2) -0.004(2) 0.0029(17) 0.002(2)
C29 0.030(2) 0.0204(17) 0.0234(18) 0.0052(14) 0.0022(15) -0.0052(15)
C30 0.032(2) 0.036(2) 0.039(2) 0.0101(18) 0.0097(19) -0.0085(18)
C31 0.055(3) 0.0183(18) 0.037(2) 0.0047(16) 0.004(2) -0.0061(18)
C32 0.0228(19) 0.0241(17) 0.0148(16) -0.0055(13) 0.0030(14) 0.0033(14)
C33 0.025(2) 0.0253(17) 0.0149(16) -0.0039(13) 0.0031(14) 0.0031(14)
C34 0.026(2) 0.040(2) 0.0194(18) 0.0019(16) 0.0073(15) 0.0042(17)
C35 0.033(2) 0.052(3) 0.029(2) 0.0050(19) 0.0148(18) 0.0033(19)
C36 0.026(2) 0.055(3) 0.035(2) 0.005(2) 0.0128(18) 0.0127(19)
C37 0.024(2) 0.036(2) 0.029(2) 0.0018(16) 0.0074(16) 0.0091(16)
C38 0.029(2) 0.039(2) 0.032(2) 0.0051(18) 0.0083(17) 0.0129(18)
C39 0.0156(18) 0.0253(17) 0.0265(19) 0.0020(14) 0.0017(14) 0.0073(14)
C40 0.0119(17) 0.0194(16) 0.0303(19) -0.0002(14) 0.0039(14) 0.0030(13)
C41 0.0099(16) 0.0203(16) 0.0267(18) -0.0026(13) 0.0055(13) 0.0004(13)
C42 0.0130(17) 0.0191(16) 0.0292(19) 0.0014(14) 0.0000(14) 0.0017(13)
C43 0.0155(18) 0.0215(17) 0.033(2) -0.0028(15) -0.0039(15) 0.0020(14)
C44 0.0201(19) 0.0271(18) 0.0275(19) -0.0029(15) -0.0036(15) 0.0040(15)
C45 0.027(2) 0.0272(19) 0.037(2) -0.0001(16) -0.0056(17) 0.0073(16)
C46 0.032(3) 0.053(3) 0.061(3) 0.026(2) -0.008(2) 0.002(2)
C47 0.040(3) 0.0215(18) 0.040(2) -0.0015(16) -0.0145(19) -0.0020(17)
C48 0.045(3) 0.037(3) 0.088(4) 0.008(3) -0.025(3) -0.013(2)
C49 0.068(4) 0.031(2) 0.054(3) -0.016(2) -0.011(3) 0.004(2)
C50 0.0168(17) 0.0176(15) 0.0160(16) 0.0011(12) 0.0033(13) 0.0023(13)
C51 0.0120(16) 0.0194(15) 0.0177(16) 0.0005(12) 0.0008(12) -0.0013(12)
C52 0.0197(18) 0.0141(14) 0.0138(15) -0.0003(12) 0.0032(13) -0.0007(12)
C53 0.0155(17) 0.0177(15) 0.0199(17) 0.0017(12) 0.0047(13) 0.0017(12)
C54 0.0202(18) 0.0179(16) 0.0199(17) 0.0006(13) 0.0005(14) -0.0023(13)
C55 0.0212(18) 0.0184(15) 0.0200(17) -0.0034(13) 0.0034(14) -0.0005(13)
C56 0.028(2) 0.035(2) 0.0241(19) 0.0002(16) -0.0027(16) 0.0138(17)
C57 0.032(2) 0.042(2) 0.040(2) -0.0047(19) 0.0013(19) 0.0171(19)
C58 0.0184(19) 0.0285(19) 0.030(2) -0.0074(15) -0.0011(15) -0.0028(15)
C59 0.028(2) 0.032(2) 0.055(3) -0.008(2) -0.007(2) -0.0089(18)
C60 0.027(2) 0.041(2) 0.030(2) -0.0074(17) -0.0062(17) 0.0026(17)
C61 0.0131(17) 0.0192(16) 0.0315(19) 0.0016(14) 0.0013(14) -0.0013(13)
C62 0.0185(18) 0.0159(15) 0.0305(19) 0.0014(14) 0.0078(15) 0.0001(13)
C63 0.0117(18) 0.0226(17) 0.047(2) 0.0040(16) 0.0023(16) -0.0015(14)
C64 0.022(2) 0.0205(18) 0.054(3) 0.0043(17) 0.0110(18) -0.0083(15)
C65 0.024(2) 0.0147(16) 0.042(2) 0.0061(15) 0.0136(17) -0.0012(14)
C66 0.0137(17) 0.0158(15) 0.0292(19) 0.0013(13) 0.0076(14) 0.0006(12)
C67 0.0177(18) 0.0157(15) 0.0305(19) 0.0020(14) 0.0083(15) 0.0005(13)
C68 0.0178(18) 0.0137(15) 0.0298(19) 0.0023(13) 0.0043(14) 0.0005(13)
C69 0.0193(18) 0.0143(15) 0.0248(18) 0.0022(13) 0.0048(14) 0.0015(13)
C70 0.0183(18) 0.0135(15) 0.0252(18) 0.0003(13) 0.0042(14) -0.0002(12)
C71 0.0151(17) 0.0183(16) 0.0295(19) 0.0002(14) 0.0022(14) 0.0024(13)
C72 0.026(2) 0.0252(18) 0.0238(18) 0.0037(14) 0.0049(15) 0.0044(15)
C73 0.024(2) 0.0206(17) 0.0289(19) 0.0041(14) 0.0095(16) 0.0017(14)
C74 0.026(2) 0.031(2) 0.033(2) -0.0041(16) -0.0009(17) -0.0003(16)
C75 0.037(3) 0.067(4) 0.101(5) -0.029(3) -0.019(3) -0.004(3)
C76 0.024(2) 0.046(2) 0.027(2) 0.0069(17) 0.0024(16) 0.0039(17)
C77 0.150(7) 0.062(4) 0.035(3) 0.014(3) 0.009(3) 0.072(4)
C78 0.051(3) 0.040(2) 0.027(2) 0.0028(18) 0.007(2) 0.010(2)
C79 0.0104(16) 0.0139(14) 0.0208(16) -0.0002(12) 0.0003(13) 0.0008(12)
C80 0.0123(16) 0.0167(15) 0.0180(16) -0.0026(12) 0.0024(12) 0.0028(12)
C81 0.0098(15) 0.0172(15) 0.0163(15) -0.0017(12) -0.0001(12) 0.0005(12)
C82 0.0136(16) 0.0159(15) 0.0183(16) 0.0002(12) 0.0002(13) 0.0022(12)
C83 0.0116(16) 0.0186(15) 0.0191(16) -0.0019(12) 0.0024(13) 0.0034(12)
C84 0.0140(17) 0.0203(16) 0.0179(16) -0.0005(13) 0.0039(13) 0.0006(13)
C85 0.0221(19) 0.0181(16) 0.031(2) -0.0087(14) 0.0043(15) -0.0003(14)
C86 0.036(2) 0.0166(17) 0.062(3) -0.0021(18) 0.013(2) -0.0015(16)
C87 0.0243(19) 0.0181(16) 0.0247(18) -0.0008(13) 0.0079(15) 0.0067(14)
C88 0.0192(19) 0.0253(18) 0.042(2) -0.0025(16) 0.0080(17) 0.0036(15)
C89 0.058(3) 0.037(2) 0.030(2) 0.0033(18) 0.022(2) 0.023(2)
C90 0.0232(19) 0.0197(16) 0.0234(18) -0.0033(14) 0.0023(15) 0.0026(14)
C401 0.088(7) 0.136(9) 0.226(14) -0.087(9) -0.003(7) 0.006(6)
C402 0.069(5) 0.127(7) 0.084(5) 0.004(5) 0.013(4) 0.036(5)
O403 0.060(3) 0.097(3) 0.076(3) 0.005(3) 0.009(2) -0.007(3)
C404 0.073(5) 0.101(6) 0.078(5) 0.018(4) -0.014(4) -0.025(4)
C405 0.163(9) 0.100(6) 0.099(7) -0.020(5) 0.048(6) -0.022(6)
O501 0.068(3) 0.055(2) 0.057(2) -0.0190(18) -0.011(2) -0.0002(19)
C502 0.075(5) 0.157(8) 0.089(5) -0.076(6) 0.018(4) -0.041(5)
C503 0.068(4) 0.086(5) 0.067(4) -0.037(3) 0.012(3) -0.013(3)
C504 0.072(4) 0.102(5) 0.045(3) -0.027(3) 0.003(3) -0.026(4)
C505 0.071(4) 0.051(3) 0.036(3) -0.003(2) -0.005(2) 0.019(3)
O511 0.128(6) 0.210(9) 0.109(5) 0.017(5) 0.003(5) -0.018(6)
C512 0.177(12) 0.32(2) 0.114(9) -0.073(11) 0.031(9) -0.167(14)
C513 0.048(5) 0.326(18) 0.101(7) -0.044(9) -0.001(5) -0.049(7)
C514 0.145(9) 0.118(7) 0.084(6) -0.024(5) -0.001(6) -0.049(6)
C515 0.126(8) 0.100(6) 0.116(7) -0.046(5) 0.065(6) -0.049(5)
O521 0.096(5) 0.215(8) 0.192(8) 0.120(7) 0.040(5) 0.040(5)
C522 0.102(7) 0.180(11) 0.190(12) 0.115(10) 0.053(8) 0.008(7)
C523 0.080(6) 0.222(12) 0.118(8) 0.086(8) 0.025(5) 0.034(7)
C524 0.122(11) 0.57(4) 0.206(15) 0.25(2) 0.083(10) 0.137(16)
C526 0.077(7) 0.166(11) 0.297(19) 0.083(12) 0.077(9) 0.048(7)
O531 0.055(3) 0.125(5) 0.115(4) -0.024(4) 0.008(3) 0.026(3)
C532 0.078(5) 0.111(6) 0.104(6) 0.007(5) 0.053(5) 0.010(5)
C533 0.089(6) 0.19(1) 0.051(4) 0.005(5) 0.002(4) 0.064(7)
C534 0.060(6) 0.124(9) 0.52(3) -0.032(14) 0.088(11) -0.002(6)
C535 0.084(5) 0.107(6) 0.080(5) 0.012(4) 0.016(4) -0.019(5)
N700 0.0223(16) 0.0228(14) 0.0176(14) -0.0022(11) 0.0000(12) -0.0004(12)
C701 0.034(2) 0.0242(18) 0.0253(19) -0.0053(15) 0.0003(16) -0.0051(16)
C702 0.042(3) 0.0251(19) 0.030(2) 0.0001(16) 0.0057(18) -0.0017(17)
C703 0.043(2) 0.0282(19) 0.0241(19) 0.0011(15) 0.0129(18) 0.0074(17)
C704 0.043(3) 0.061(3) 0.041(3) 0.023(2) 0.018(2) 0.024(2)
C705 0.032(2) 0.0291(19) 0.0182(17) 0.0006(14) 0.0037(15) 0.0026(16)
C706 0.054(3) 0.032(2) 0.030(2) 0.0045(17) 0.014(2) -0.003(2)
C707 0.030(2) 0.032(2) 0.0252(19) 0.0020(16) -0.0028(16) -0.0046(16)
C708 0.024(2) 0.047(3) 0.045(3) 0.010(2) 0.0083(19) 0.0025(18)
N800 0.0293(19) 0.0351(19) 0.047(2) 0.0111(16) 0.0037(16) 0.0015(15)

loop_
_atom_type_symbol
_atom_type_description
_atom_type_scat_dispersion_real
_atom_type_scat_dispersion_imag
_atom_type_scat_source
C C 0.0033 0.0016 'International Tables Vol C Tables 4.2.6.8 and 6.1.1.4'
H H 0.0000 0.0000 'International Tables Vol C Tables 4.2.6.8 and 6.1.1.4'
N N 0.0061 0.0033 'International Tables Vol C Tables 4.2.6.8 and 6.1.1.4'
O O 0.0106 0.0060 'International Tables Vol C Tables 4.2.6.8 and 6.1.1.4'
Ni Ni 0.3393 1.1124 'International Tables Vol C Tables 4.2.6.8 and 6.1.1.4'

loop_
_geom_angle_atom_site_label_1
_geom_angle_atom_site_label_2
_geom_angle_atom_site_label_3
_geom_angle
N2 Ni1 O13 177.93(12)
N2 Ni1 N1 83.18(12)
O13 Ni1 N1 96.32(11)
N2 Ni1 N3 83.00(12)
O13 Ni1 N3 97.36(11)
N1 Ni1 N3 165.63(12)
N5 Ni2 O16 172.63(13)
N5 Ni2 N4 82.62(13)
O16 Ni2 N4 96.07(12)
N5 Ni2 N6 82.92(13)
O16 Ni2 N6 98.50(12)
N4 Ni2 N6 165.44(13)
C11 O3 C15 112.7(3)
C23 O4 C27 114.0(3)
C42 O7 C45 110.5(3)
C53 O8 C56 114.3(3)
C71 O11 C74 113.9(3)
C82 O12 C85 112.5(3)
C90 O13 Ni1 120.8(2)
C90 O14 H14B 109.5
Ni2 O16 H16 121(3)
H17' O17 H17" 92.8
C1 N1 C20 115.9(3)
C1 N1 Ni1 116.0(2)
C20 N1 Ni1 128.1(2)
C6 N2 C2 122.9(3)
C6 N2 Ni1 118.5(2)
C2 N2 Ni1 118.5(2)
C7 N3 C8 116.7(3)
C7 N3 Ni1 116.4(2)
C8 N3 Ni1 126.5(2)
C32 N4 C50 116.7(3)
C32 N4 Ni2 116.6(2)
C50 N4 Ni2 126.6(2)
C33 N5 C37 122.3(3)
C33 N5 Ni2 118.8(2)
C37 N5 Ni2 118.5(3)
C38 N6 C39 115.7(3)
C38 N6 Ni2 116.1(3)
C39 N6 Ni2 128.0(2)
C61 N7 C79 123.9(3)
C61 N7 H7 120(2)
C79 N7 H7 116(2)
C62 N8 C66 117.3(3)
C67 N9 C68 125.8(3)
C67 N9 H9 115(3)
C68 N9 H9 119(3)
O1 C1 N1 128.4(3)
O1 C1 C2 121.0(3)
N1 C1 C2 110.6(3)
N2 C2 C3 119.8(3)
N2 C2 C1 111.7(3)
C3 C2 C1 128.5(3)
C2 C3 C4 118.3(3)
C2 C3 H3A 120.8
C4 C3 H3A 120.8
C3 C4 C5 120.5(4)
C3 C4 H4A 119.8
C5 C4 H4A 119.8
C6 C5 C4 118.3(4)
C6 C5 H5A 120.9
C4 C5 H5A 120.9
N2 C6 C5 120.2(3)
N2 C6 C7 111.8(3)
C5 C6 C7 128.0(3)
O2 C7 N3 129.0(4)
O2 C7 C6 120.9(3)
N3 C7 C6 110.2(3)
C13 C8 C9 119.5(3)
C13 C8 N3 119.6(3)
C9 C8 N3 120.9(3)
C10 C9 C8 120.6(3)
C10 C9 H9A 119.7
C8 C9 H9A 119.7
C9 C10 C11 118.7(3)
C9 C10 C14 121.6(3)
C11 C10 C14 119.4(3)
O3 C11 C10 118.5(3)
O3 C11 C12 119.8(3)
C10 C11 C12 121.6(3)
C13 C12 C11 117.6(3)
C13 C12 C17 120.4(3)
C11 C12 C17 121.9(3)
C8 C13 C12 121.7(3)
C8 C13 H13A 119.1
C12 C13 H13A 119.1
C41 C14 C70 112.6(3)
C41 C14 C10 114.5(3)
C70 C14 C10 112.9(3)
C41 C14 H14A 105.3
C70 C14 H14A 105.3
C10 C14 H14A 105.3
O3 C15 C16 107.5(3)
O3 C15 H15A 110.2
C16 C15 H15A 110.2
O3 C15 H15B 110.2
C16 C15 H15B 110.2
H15A C15 H15B 108.5
C15 C16 H16A 109.5
C15 C16 H16B 109.5
H16A C16 H16B 109.5
C15 C16 H16C 109.5
H16A C16 H16C 109.5
H16B C16 H16C 109.5
C18 C17 C12 110.3(4)
C18 C17 C19 109.3(4)
C12 C17 C19 111.6(3)
C18 C17 H17A 108.5
C12 C17 H17A 108.5
C19 C17 H17A 108.5
C17 C18 H18A 109.5
C17 C18 H18B 109.5
H18A C18 H18B 109.5
C17 C18 H18C 109.5
H18A C18 H18C 109.5
H18B C18 H18C 109.5
C17 C19 H19A 109.5
C17 C19 H19B 109.5
H19A C19 H19B 109.5
C17 C19 H19C 109.5
H19A C19 H19C 109.5
H19B C19 H19C 109.5
C25 C20 C21 119.0(3)
C25 C20 N1 121.0(3)
C21 C20 N1 119.9(3)
C22 C21 C20 121.0(3)
C22 C21 H21A 119.5
C20 C21 H21A 119.5
C21 C22 C23 118.5(3)
C21 C22 C26 122.2(3)
C23 C22 C26 119.1(3)
O4 C23 C24 121.2(3)
O4 C23 C22 117.3(3)
C24 C23 C22 121.2(3)
C25 C24 C23 118.1(3)
C25 C24 C29 120.1(3)
C23 C24 C29 121.7(3)
C24 C25 C20 121.9(3)
C24 C25 H25A 119.0
C20 C25 H25A 119.0
C22 C26 C52 113.7(3)
C22 C26 C81 114.3(3)
C52 C26 C81 112.0(3)
C22 C26 H26A 105.3
C52 C26 H26A 105.3
C81 C26 H26A 105.3
O4 C27 C28 109.0(3)
O4 C27 H27A 109.9
C28 C27 H27A 109.9
O4 C27 H27B 109.9
C28 C27 H27B 109.9
H27A C27 H27B 108.3
C27 C28 H28A 109.5
C27 C28 H28B 109.5
H28A C28 H28B 109.5
C27 C28 H28C 109.5
H28A C28 H28C 109.5
H28B C28 H28C 109.5
C30 C29 C24 112.0(3)
C30 C29 C31 111.0(3)
C24 C29 C31 110.7(3)
C30 C29 H29A 107.6
C24 C29 H29A 107.6
C31 C29 H29A 107.6
C29 C30 H30A 109.5
C29 C30 H30B 109.5
H30A C30 H30B 109.5
C29 C30 H30C 109.5
H30A C30 H30C 109.5
H30B C30 H30C 109.5
C29 C31 H31A 109.5
C29 C31 H31B 109.5
H31A C31 H31B 109.5
C29 C31 H31C 109.5
H31A C31 H31C 109.5
H31B C31 H31C 109.5
O5 C32 N4 129.3(3)
O5 C32 C33 120.4(3)
N4 C32 C33 110.3(3)
N5 C33 C34 120.2(3)
N5 C33 C32 111.5(3)
C34 C33 C32 128.2(3)
C33 C34 C35 118.6(4)
C33 C34 H34A 120.7
C35 C34 H34A 120.7
C34 C35 C36 120.0(4)
C34 C35 H35A 120.0
C36 C35 H35A 120.0
C37 C36 C35 118.8(4)
C37 C36 H36A 120.6
C35 C36 H36A 120.6
N5 C37 C36 120.1(4)
N5 C37 C38 111.2(3)
C36 C37 C38 128.6(4)
O6 C38 N6 128.8(4)
O6 C38 C37 120.3(4)
N6 C38 C37 110.8(3)
C44 C39 C40 119.8(3)
C44 C39 N6 120.3(3)
C40 C39 N6 119.9(3)
C41 C40 C39 120.7(3)
C41 C40 H40A 119.6
C39 C40 H40A 119.6
C40 C41 C42 117.7(3)
C40 C41 C14 123.7(3)
C42 C41 C14 118.6(3)
C43 C42 O7 120.2(3)
C43 C42 C41 122.4(3)
O7 C42 C41 117.4(3)
C42 C43 C44 117.9(3)
C42 C43 C47 120.9(3)
C44 C43 C47 121.2(3)
C39 C44 C43 121.1(3)
C39 C44 H44A 119.5
C43 C44 H44A 119.5
O7 C45 C46 107.9(4)
O7 C45 H45A 110.1
C46 C45 H45A 110.1
O7 C45 H45B 110.1
C46 C45 H45B 110.1
H45A C45 H45B 108.4
C45 C46 H46A 109.5
C45 C46 H46B 109.5
H46A C46 H46B 109.5
C45 C46 H46C 109.5
H46A C46 H46C 109.5
H46B C46 H46C 109.5
C49 C47 C48 111.6(4)
C49 C47 C43 111.8(4)
C48 C47 C43 110.6(4)
C49 C47 H47A 107.5
C48 C47 H47A 107.5
C43 C47 H47A 107.5
C47 C48 H48A 109.5
C47 C48 H48B 109.5
H48A C48 H48B 109.5
C47 C48 H48C 109.5
H48A C48 H48C 109.5
H48B C48 H48C 109.5
C47 C49 H49A 109.5
C47 C49 H49B 109.5
H49A C49 H49B 109.5
C47 C49 H49C 109.5
H49A C49 H49C 109.5
H49B C49 H49C 109.5
C55 C50 C51 119.8(3)
C55 C50 N4 121.2(3)
C51 C50 N4 119.0(3)
C52 C51 C50 120.6(3)
C52 C51 H51A 119.7
C50 C51 H51A 119.7
C51 C52 C53 118.9(3)
C51 C52 C26 122.2(3)
C53 C52 C26 118.8(3)
O8 C53 C54 120.3(3)
O8 C53 C52 118.0(3)
C54 C53 C52 121.6(3)
C53 C54 C55 117.6(3)
C53 C54 C58 121.7(3)
C55 C54 C58 120.7(3)
C50 C55 C54 121.3(3)
C50 C55 H55A 119.3
C54 C55 H55A 119.3
O8 C56 C57 108.2(3)
O8 C56 H56A 110.1
C57 C56 H56A 110.1
O8 C56 H56B 110.1
C57 C56 H56B 110.1
H56A C56 H56B 108.4
C56 C57 H57A 109.5
C56 C57 H57B 109.5
H57A C57 H57B 109.5
C56 C57 H57C 109.5
H57A C57 H57C 109.5
H57B C57 H57C 109.5
C54 C58 C60 110.6(3)
C54 C58 C59 111.5(3)
C60 C58 C59 110.6(3)
C54 C58 H58A 108.0
C60 C58 H58A 108.0
C59 C58 H58A 108.0
C58 C59 H59A 109.5
C58 C59 H59B 109.5
H59A C59 H59B 109.5
C58 C59 H59C 109.5
H59A C59 H59C 109.5
H59B C59 H59C 109.5
C58 C60 H60A 109.5
C58 C60 H60B 109.5
H60A C60 H60B 109.5
C58 C60 H60C 109.5
H60A C60 H60C 109.5
H60B C60 H60C 109.5
O9 C61 N7 124.6(3)
O9 C61 C62 119.8(3)
N7 C61 C62 115.5(3)
N8 C62 C63 123.1(3)
N8 C62 C61 118.0(3)
C63 C62 C61 118.8(3)
C64 C63 C62 118.5(3)
C64 C63 H63A 120.8
C62 C63 H63A 120.8
C65 C64 C63 118.8(3)
C65 C64 H64A 120.6
C63 C64 H64A 120.6
C64 C65 C66 118.6(3)
C64 C65 H65A 120.7
C66 C65 H65A 120.7
N8 C66 C65 123.6(3)
N8 C66 C67 117.2(3)
C65 C66 C67 119.1(3)
O10 C67 N9 125.4(3)
O10 C67 C66 120.3(3)
N9 C67 C66 114.3(3)
C73 C68 C69 120.3(3)
C73 C68 N9 121.8(3)
C69 C68 N9 117.9(3)
C70 C69 C68 120.7(3)
C70 C69 H69A 119.7
C68 C69 H69A 119.7
C69 C70 C71 118.1(3)
C69 C70 C14 121.8(3)
C71 C70 C14 120.0(3)
O11 C71 C72 119.0(3)
O11 C71 C70 118.7(3)
C72 C71 C70 122.2(3)
C71 C72 C73 118.1(3)
C71 C72 C76 121.2(3)
C73 C72 C76 120.5(3)
C68 C73 C72 120.6(3)
C68 C73 H73A 119.7
C72 C73 H73A 119.7
O11 C74 C75 108.1(4)
O11 C74 H74A 110.1
C75 C74 H74A 110.1
O11 C74 H74B 110.1
C75 C74 H74B 110.1
H74A C74 H74B 108.4
C74 C75 H75A 109.5
C74 C75 H75B 109.5
H75A C75 H75B 109.5
C74 C75 H75C 109.5
H75A C75 H75C 109.5
H75B C75 H75C 109.5
C77 C76 C78 110.8(4)
C77 C76 C72 108.8(4)
C78 C76 C72 114.6(3)
C77 C76 H76A 107.4
C78 C76 H76A 107.4
C72 C76 H76A 107.4
C76 C77 H77A 109.5
C76 C77 H77B 109.5
H77A C77 H77B 109.5
C76 C77 H77C 109.5
H77A C77 H77C 109.5
H77B C77 H77C 109.5
C76 C78 H78A 109.5
C76 C78 H78B 109.5
H78A C78 H78B 109.5
C76 C78 H78C 109.5
H78A C78 H78C 109.5
H78B C78 H78C 109.5
C80 C79 C84 120.2(3)
C80 C79 N7 120.0(3)
C84 C79 N7 119.8(3)
C79 C80 C81 120.6(3)
C79 C80 H80A 119.7
C81 C80 H80A 119.7
C80 C81 C82 118.2(3)
C80 C81 C26 122.1(3)
C82 C81 C26 119.4(3)
C83 C82 O12 120.0(3)
C83 C82 C81 121.8(3)
O12 C82 C81 118.1(3)
C82 C83 C84 118.3(3)
C82 C83 C87 120.0(3)
C84 C83 C87 121.6(3)
C79 C84 C83 120.8(3)
C79 C84 H84A 119.6
C83 C84 H84A 119.6
O12 C85 C86 108.5(3)
O12 C85 H85A 110.0
C86 C85 H85A 110.0
O12 C85 H85B 110.0
C86 C85 H85B 110.0
H85A C85 H85B 108.4
C85 C86 H86A 109.5
C85 C86 H86B 109.5
H86A C86 H86B 109.5
C85 C86 H86C 109.5
H86A C86 H86C 109.5
H86B C86 H86C 109.5
C83 C87 C89 114.2(3)
C83 C87 C88 109.5(3)
C89 C87 C88 110.8(3)
C83 C87 H87A 107.4
C89 C87 H87A 107.4
C88 C87 H87A 107.4
C87 C88 H88A 109.5
C87 C88 H88B 109.5
H88A C88 H88B 109.5
C87 C88 H88C 109.5
H88A C88 H88C 109.5
H88B C88 H88C 109.5
C87 C89 H89A 109.5
C87 C89 H89B 109.5
H89A C89 H89B 109.5
C87 C89 H89C 109.5
H89A C89 H89C 109.5
H89B C89 H89C 109.5
O15 C90 O13 124.9(3)
O15 C90 O14 125.0(3)
O13 C90 O14 110.1(3)
C402 C401 H40F 109.5
C402 C401 H40G 109.5
H40F C401 H40G 109.5
C402 C401 H40H 109.5
H40F C401 H40H 109.5
H40G C401 H40H 109.5
O403 C402 C401 110.1(7)
O403 C402 H40B 109.6
C401 C402 H40B 109.6
O403 C402 H40C 109.6
C401 C402 H40C 109.6
H40B C402 H40C 108.2
C402 O403 C404 112.4(6)
O403 C404 C405 107.9(6)
O403 C404 H40D 110.1
C405 C404 H40D 110.1
O403 C404 H40E 110.1
C405 C404 H40E 110.1
H40D C404 H40E 108.4
C404 C405 H40I 109.5
C404 C405 H40J 109.5
H40I C405 H40J 109.5
C404 C405 H40K 109.5
H40I C405 H40K 109.5
H40J C405 H40K 109.5
C502 O501 C505 106.7(4)
O501 C502 C503 111.3(6)
O501 C502 H50A 109.4
C503 C502 H50A 109.4
O501 C502 H50B 109.4
C503 C502 H50B 109.4
H50A C502 H50B 108.0
C502 C503 C504 105.1(5)
C502 C503 H50C 110.7
C504 C503 H50C 110.7
C502 C503 H50D 110.7
C504 C503 H50D 110.7
H50C C503 H50D 108.8
C505 C504 C503 101.7(5)
C505 C504 H50E 111.4
C503 C504 H50E 111.4
C505 C504 H50F 111.4
C503 C504 H50F 111.4
H50E C504 H50F 109.3
O501 C505 C504 107.2(4)
O501 C505 H50G 110.3
C504 C505 H50G 110.3
O501 C505 H50H 110.3
C504 C505 H50H 110.3
H50G C505 H50H 108.5
C512 O511 C515 108.8(8)
C513 C512 O511 110.9(11)
C513 C512 H51B 109.5
O511 C512 H51B 109.5
C513 C512 H51C 109.5
O511 C512 H51C 109.5
H51B C512 H51C 108.0
C512 C513 C514 106.8(8)
C512 C513 H51D 110.4
C514 C513 H51D 110.4
C512 C513 H51E 110.4
C514 C513 H51E 110.4
H51D C513 H51E 108.6
C513 C514 C515 104.0(8)
C513 C514 H51F 111.0
C515 C514 H51F 111.0
C513 C514 H51G 111.0
C515 C514 H51G 111.0
H51F C514 H51G 109.0
O511 C515 C514 102.7(7)
O511 C515 H51H 111.2
C514 C515 H51H 111.2
O511 C515 H51I 111.2
C514 C515 H51I 111.2
H51H C515 H51I 109.1
C522 O521 C526 105.9(8)
O521 C522 C523 110.7(8)
O521 C522 H52A 109.5
C523 C522 H52A 109.5
O521 C522 H52B 109.5
C523 C522 H52B 109.5
H52A C522 H52B 108.1
C524 C523 C522 102.8(9)
C524 C523 H52C 111.2
C522 C523 H52C 111.2
C524 C523 H52D 111.2
C522 C523 H52D 111.2
H52C C523 H52D 109.1
C526 C524 C523 113.1(10)
C526 C524 H52E 109.0
C523 C524 H52E 109.0
C526 C524 H52F 109.0
C523 C524 H52F 109.0
H52E C524 H52F 107.8
C524 C526 O521 106.6(9)
C524 C526 H52G 110.4
O521 C526 H52G 110.4
C524 C526 H52H 110.4
O521 C526 H52H 110.4
H52G C526 H52H 108.6
C535 O531 C532 109.2(6)
O531 C532 C533 105.2(7)
O531 C532 H53A 110.7
C533 C532 H53A 110.7
O531 C532 H53B 110.7
C533 C532 H53B 110.7
H53A C532 H53B 108.8
C534 C533 C532 109.0(8)
C534 C533 H53C 109.9
C532 C533 H53C 109.9
C534 C533 H53D 109.9
C532 C533 H53D 109.9
H53C C533 H53D 108.3
C533 C534 C535 109.(1)
C533 C534 H53E 109.9
C535 C534 H53E 109.9
C533 C534 H53F 109.9
C535 C534 H53F 109.9
H53E C534 H53F 108.3
C534 C535 O531 106.0(8)
C534 C535 H53G 110.5
O531 C535 H53G 110.5
C534 C535 H53H 110.5
O531 C535 H53H 110.5
H53G C535 H53H 108.7
C605 O601 C602 114.0(9)
O601 C602 C603 109.1(11)
O601 C602 H60D 109.9
C603 C602 H60D 109.9
O601 C602 H60E 109.9
C603 C602 H60E 109.9
H60D C602 H60E 108.3
C604 C603 C602 100.5(17)
C604 C603 H60F 111.7
C602 C603 H60F 111.7
C604 C603 H60G 111.7
C602 C603 H60G 111.7
H60F C603 H60G 109.4
C603 C604 C605 102.5(14)
C603 C604 H60H 111.3
C605 C604 H60H 111.3
C603 C604 H60I 111.3
C605 C604 H60I 111.3
H60H C604 H60I 109.2
O601 C605 C604 102.9(11)
O601 C605 H60J 111.2
C604 C605 H60J 111.2
O601 C605 H60K 111.2
C604 C605 H60K 111.2
H60J C605 H60K 109.1
C612 O611 C615 101(3)
C613 C612 O611 106(4)
C613 C612 H61A 110.6
O611 C612 H61A 110.6
C613 C612 H61B 110.6
O611 C612 H61B 110.6
H61A C612 H61B 108.8
C612 C613 C614 101(4)
C612 C613 C615 78(4)
C614 C613 C615 41(2)
C612 C613 H61C 111.5
C614 C613 H61C 111.5
C615 C613 H61C 152.2
C612 C613 H61D 111.5
C614 C613 H61D 111.5
C615 C613 H61D 89.5
H61C C613 H61D 109.3
C615 C614 C613 87(4)
C615 C614 H61E 114.2
C613 C614 H61E 114.2
C615 C614 H61F 114.2
C613 C614 H61F 114.2
H61E C614 H61F 111.4
C614 C615 O611 109(4)
C614 C615 C613 52(3)
O611 C615 C613 74(3)
C614 C615 H61G 109.8
O611 C615 H61G 109.8
C613 C615 H61G 160.4
C614 C615 H61H 109.8
O611 C615 H61H 109.8
C613 C615 H61H 87.6
H61G C615 H61H 108.2
C625 O621 C622 112.6(19)
C623 C622 O621 108.1(19)
C623 C622 H62A 110.1
O621 C622 H62A 110.1
C623 C622 H62B 110.1
O621 C622 H62B 110.1
H62A C622 H62B 108.4
C622 C623 C624 104(3)
C622 C623 H62C 111.0
C624 C623 H62C 111.0
C622 C623 H62D 111.0
C624 C623 H62D 111.0
H62C C623 H62D 109.0
C623 C624 C625 116(3)
C623 C624 H62E 108.3
C625 C624 H62E 108.3
C623 C624 H62F 108.3
C625 C624 H62F 108.3
H62E C624 H62F 107.4
O621 C625 C624 99(2)
O621 C625 H62G 111.9
C624 C625 H62G 111.9
O621 C625 H62H 111.9
C624 C625 H62H 111.9
H62G C625 H62H 109.6
C703 N700 C701 111.0(3)
C703 N700 C705 111.1(3)
C701 N700 C705 106.8(3)
C703 N700 C707 106.8(3)
C701 N700 C707 110.5(3)
C705 N700 C707 110.8(3)
C702 C701 N700 115.2(3)
C702 C701 H70A 108.5
N700 C701 H70A 108.5
C702 C701 H70B 108.5
N700 C701 H70B 108.5
H70A C701 H70B 107.5
C701 C702 H70I 109.5
C701 C702 H70J 109.5
H70I C702 H70J 109.5
C701 C702 H70K 109.5
H70I C702 H70K 109.5
H70J C702 H70K 109.5
N700 C703 C704 114.4(3)
N700 C703 H70C 108.7
C704 C703 H70C 108.7
N700 C703 H70D 108.7
C704 C703 H70D 108.7
H70C C703 H70D 107.6
C703 C704 H70L 109.5
C703 C704 H70M 109.5
H70L C704 H70M 109.5
C703 C704 H70N 109.5
H70L C704 H70N 109.5
H70M C704 H70N 109.5
C706 C705 N700 114.9(3)
C706 C705 H70E 108.5
N700 C705 H70E 108.5
C706 C705 H70F 108.5
N700 C705 H70F 108.5
H70E C705 H70F 107.5
C705 C706 H70O 109.5
C705 C706 H70P 109.5
H70O C706 H70P 109.5
C705 C706 H70Q 109.5
H70O C706 H70Q 109.5
H70P C706 H70Q 109.5
C708 C707 N700 114.7(3)
C708 C707 H70G 108.6
N700 C707 H70G 108.6
C708 C707 H70H 108.6
N700 C707 H70H 108.6
H70G C707 H70H 107.6
C707 C708 H70R 109.5
C707 C708 H70S 109.5
H70R C708 H70S 109.5
C707 C708 H70T 109.5
H70R C708 H70T 109.5
H70S C708 H70T 109.5
C817 N800 C815 114.4(10)
C817 N800 C803 73.6(7)
C815 N800 C803 155.2(8)
C817 N800 C801 158.4(7)
C815 N800 C801 70.0(8)
C803 N800 C801 111.8(4)
C817 N800 C807 51.6(6)
C815 N800 C807 90.8(8)
C803 N800 C807 110.9(4)
C801 N800 C807 108.7(4)
C817 N800 C811 108.8(10)
C815 N800 C811 109.3(11)
C803 N800 C811 88.4(8)
C801 N800 C811 52.0(8)
C807 N800 C811 75.4(8)
C817 N800 C805 89.8(7)
C815 N800 C805 50.6(7)
C803 N800 C805 108.4(4)
C801 N800 C805 107.3(4)
C807 N800 C805 109.8(4)
C811 N800 C805 158.1(8)
C817 N800 C813 104.2(9)
C815 N800 C813 111.5(10)
C803 N800 C813 44.7(7)
C801 N800 C813 92.7(7)
C807 N800 C813 153.6(8)
C811 N800 C813 108.3(10)
C805 N800 C813 76.8(7)
N800 C801 C802 117.2(5)
N800 C801 H80B 108.0
C802 C801 H80B 108.0
N800 C801 H80C 108.0
C802 C801 H80C 108.0
H80B C801 H80C 107.2
C801 C802 H80J 109.5
C801 C802 H80K 109.5
H80J C802 H80K 109.5
C801 C802 H80L 109.5
H80J C802 H80L 109.5
H80K C802 H80L 109.5
N800 C803 C804 115.1(5)
N800 C803 H80D 108.5
C804 C803 H80D 108.5
N800 C803 H80E 108.5
C804 C803 H80E 108.5
H80D C803 H80E 107.5
C803 C804 H80M 109.5
C803 C804 H80N 109.5
H80M C804 H80N 109.5
C803 C804 H80O 109.5
H80M C804 H80O 109.5
H80N C804 H80O 109.5
C806 C805 N800 115.7(5)
C806 C805 H80F 108.4
N800 C805 H80F 108.4
C806 C805 H80G 108.4
N800 C805 H80G 108.4
H80F C805 H80G 107.4
C805 C806 H80P 109.5
C805 C806 H80Q 109.5
H80P C806 H80Q 109.5
C805 C806 H80R 109.5
H80P C806 H80R 109.5
H80Q C806 H80R 109.5
N800 C807 C808 114.9(5)
N800 C807 H80H 108.5
C808 C807 H80H 108.5
N800 C807 H80I 108.5
C808 C807 H80I 108.5
H80H C807 H80I 107.5
C807 C808 H80S 109.5
C807 C808 H80T 109.5
H80S C808 H80T 109.5
C807 C808 H80U 109.5
H80S C808 H80U 109.5
H80T C808 H80U 109.5
N800 C811 C812 108.4(13)
N800 C811 H81A 110.0
C812 C811 H81A 110.0
N800 C811 H81B 110.0
C812 C811 H81B 110.0
H81A C811 H81B 108.4
C811 C812 H81I 109.5
C811 C812 H81J 109.5
H81I C812 H81J 109.5
C811 C812 H81K 109.5
H81I C812 H81K 109.5
H81J C812 H81K 109.5
C814 C813 N800 118.6(15)
C814 C813 H81C 107.7
N800 C813 H81C 107.7
C814 C813 H81D 107.7
N800 C813 H81D 107.7
H81C C813 H81D 107.1
C813 C814 H81L 109.5
C813 C814 H81M 109.5
H81L C814 H81M 109.5
C813 C814 H81N 109.5
H81L C814 H81N 109.5
H81M C814 H81N 109.5
N800 C815 C816 112.1(14)
N800 C815 H81E 109.2
C816 C815 H81E 109.2
N800 C815 H81F 109.2
C816 C815 H81F 109.2
H81E C815 H81F 107.9
C815 C816 H81O 109.5
C815 C816 H81P 109.5
H81O C816 H81P 109.5
C815 C816 H81Q 109.5
H81O C816 H81Q 109.5
H81P C816 H81Q 109.5
N800 C817 C818 114.7(13)
N800 C817 H81G 108.6
C818 C817 H81G 108.6
N800 C817 H81H 108.6
C818 C817 H81H 108.6
H81G C817 H81H 107.6
C817 C818 H81R 109.5
C817 C818 H81S 109.5
H81R C818 H81S 109.5
C817 C818 H81T 109.5
H81R C818 H81T 109.5
H81S C818 H81T 109.5

loop_
_geom_bond_atom_site_label_1
_geom_bond_atom_site_label_2
_geom_bond_distance
Ni1 N2 1.824(3)
Ni1 O13 1.854(2)
Ni1 N1 1.895(3)
Ni1 N3 1.901(3)
Ni2 N5 1.829(3)
Ni2 O16 1.853(3)
Ni2 N4 1.903(3)
Ni2 N6 1.903(3)
O1 C1 1.237(4)
O2 C7 1.232(5)
O3 C11 1.390(4)
O3 C15 1.454(5)
O4 C23 1.389(4)
O4 C27 1.453(4)
O5 C32 1.237(4)
O6 C38 1.238(5)
O7 C42 1.392(4)
O7 C45 1.447(5)
O8 C53 1.390(4)
O8 C56 1.444(4)
O9 C61 1.219(4)
O10 C67 1.221(4)
O11 C71 1.393(4)
O11 C74 1.445(5)
O12 C82 1.393(4)
O12 C85 1.454(4)
O13 C90 1.282(4)
O14 C90 1.343(5)
O14 H14B 0.8400
O15 C90 1.241(5)
O16 H16 0.84(5)
O17 H17' 0.8125
O17 H17" 0.9160
N1 C1 1.355(4)
N1 C20 1.430(4)
N2 C6 1.332(5)
N2 C2 1.338(4)
N3 C7 1.344(5)
N3 C8 1.427(4)
N4 C32 1.344(4)
N4 C50 1.431(4)
N5 C33 1.335(5)
N5 C37 1.340(5)
N6 C38 1.343(5)
N6 C39 1.429(5)
N7 C61 1.348(4)
N7 C79 1.431(4)
N7 H7 0.79(4)
N8 C62 1.336(5)
N8 C66 1.339(4)
N9 C67 1.356(4)
N9 C68 1.421(5)
N9 H9 0.74(4)
C1 C2 1.498(5)
C2 C3 1.390(5)
C3 C4 1.391(5)
C3 H3A 0.9500
C4 C5 1.393(6)
C4 H4A 0.9500
C5 C6 1.384(5)
C5 H5A 0.9500
C6 C7 1.511(5)
C8 C13 1.386(5)
C8 C9 1.390(5)
C9 C10 1.390(5)
C9 H9A 0.9500
C10 C11 1.398(5)
C10 C14 1.528(4)
C11 C12 1.400(5)
C12 C13 1.390(5)
C12 C17 1.525(5)
C13 H13A 0.9500
C14 C41 1.515(5)
C14 C70 1.525(5)
C14 H14A 1.0000
C15 C16 1.495(6)
C15 H15A 0.9900
C15 H15B 0.9900
C16 H16A 0.9800
C16 H16B 0.9800
C16 H16C 0.9800
C17 C18 1.518(7)
C17 C19 1.528(6)
C17 H17A 1.0000
C18 H18A 0.9800
C18 H18B 0.9800
C18 H18C 0.9800
C19 H19A 0.9800
C19 H19B 0.9800
C19 H19C 0.9800
C20 C25 1.392(5)
C20 C21 1.393(5)
C21 C22 1.387(5)
C21 H21A 0.9500
C22 C23 1.414(5)
C22 C26 1.518(5)
C23 C24 1.395(5)
C24 C25 1.389(5)
C24 C29 1.531(5)
C25 H25A 0.9500
C26 C52 1.524(4)
C26 C81 1.528(4)
C26 H26A 1.0000
C27 C28 1.495(5)
C27 H27A 0.9900
C27 H27B 0.9900
C28 H28A 0.9800
C28 H28B 0.9800
C28 H28C 0.9800
C29 C30 1.524(6)
C29 C31 1.536(5)
C29 H29A 1.0000
C30 H30A 0.9800
C30 H30B 0.9800
C30 H30C 0.9800
C31 H31A 0.9800
C31 H31B 0.9800
C31 H31C 0.9800
C32 C33 1.508(5)
C33 C34 1.378(5)
C34 C35 1.388(6)
C34 H34A 0.9500
C35 C36 1.389(6)
C35 H35A 0.9500
C36 C37 1.376(6)
C36 H36A 0.9500
C37 C38 1.509(6)
C39 C44 1.385(5)
C39 C40 1.392(5)
C40 C41 1.391(5)
C40 H40A 0.9500
C41 C42 1.406(5)
C42 C43 1.387(5)
C43 C44 1.394(5)
C43 C47 1.531(5)
C44 H44A 0.9500
C45 C46 1.475(6)
C45 H45A 0.9900
C45 H45B 0.9900
C46 H46A 0.9800
C46 H46B 0.9800
C46 H46C 0.9800
C47 C49 1.519(7)
C47 C48 1.528(6)
C47 H47A 1.0000
C48 H48A 0.9800
C48 H48B 0.9800
C48 H48C 0.9800
C49 H49A 0.9800
C49 H49B 0.9800
C49 H49C 0.9800
C50 C55 1.377(5)
C50 C51 1.393(5)
C51 C52 1.381(5)
C51 H51A 0.9500
C52 C53 1.400(5)
C53 C54 1.397(5)
C54 C55 1.405(5)
C54 C58 1.518(5)
C55 H55A 0.9500
C56 C57 1.509(5)
C56 H56A 0.9900
C56 H56B 0.9900
C57 H57A 0.9800
C57 H57B 0.9800
C57 H57C 0.9800
C58 C60 1.530(6)
C58 C59 1.541(5)
C58 H58A 1.0000
C59 H59A 0.9800
C59 H59B 0.9800
C59 H59C 0.9800
C60 H60A 0.9800
C60 H60B 0.9800
C60 H60C 0.9800
C61 C62 1.506(5)
C62 C63 1.394(5)
C63 C64 1.391(5)
C63 H63A 0.9500
C64 C65 1.378(6)
C64 H64A 0.9500
C65 C66 1.385(5)
C65 H65A 0.9500
C66 C67 1.512(5)
C68 C73 1.384(5)
C68 C69 1.395(5)
C69 C70 1.390(5)
C69 H69A 0.9500
C70 C71 1.399(5)
C71 C72 1.398(5)
C72 C73 1.398(5)
C72 C76 1.522(5)
C73 H73A 0.9500
C74 C75 1.474(7)
C74 H74A 0.9900
C74 H74B 0.9900
C75 H75A 0.9800
C75 H75B 0.9800
C75 H75C 0.9800
C76 C77 1.507(7)
C76 C78 1.509(6)
C76 H76A 1.0000
C77 H77A 0.9800
C77 H77B 0.9800
C77 H77C 0.9800
C78 H78A 0.9800
C78 H78B 0.9800
C78 H78C 0.9800
C79 C80 1.382(5)
C79 C84 1.393(4)
C80 C81 1.398(4)
C80 H80A 0.9500
C81 C82 1.405(4)
C82 C83 1.393(5)
C83 C84 1.394(5)
C83 C87 1.523(4)
C84 H84A 0.9500
C85 C86 1.510(5)
C85 H85A 0.9900
C85 H85B 0.9900
C86 H86A 0.9800
C86 H86B 0.9800
C86 H86C 0.9800
C87 C89 1.523(5)
C87 C88 1.534(5)
C87 H87A 1.0000
C88 H88A 0.9800
C88 H88B 0.9800
C88 H88C 0.9800
C89 H89A 0.9800
C89 H89B 0.9800
C89 H89C 0.9800
C401 C402 1.454(12)
C401 H40F 0.9800
C401 H40G 0.9800
C401 H40H 0.9800
C402 O403 1.392(8)
C402 H40B 0.9900
C402 H40C 0.9900
O403 C404 1.456(8)
C404 C405 1.494(11)
C404 H40D 0.9900
C404 H40E 0.9900
C405 H40I 0.9800
C405 H40J 0.9800
C405 H40K 0.9800
O501 C502 1.396(7)
O501 C505 1.397(7)
C502 C503 1.427(9)
C502 H50A 0.9900
C502 H50B 0.9900
C503 C504 1.540(9)
C503 H50C 0.9900
C503 H50D 0.9900
C504 C505 1.514(8)
C504 H50E 0.9900
C504 H50F 0.9900
C505 H50G 0.9900
C505 H50H 0.9900
O511 C512 1.372(11)
O511 C515 1.424(10)
C512 C513 1.367(16)
C512 H51B 0.9900
C512 H51C 0.9900
C513 C514 1.492(13)
C513 H51D 0.9900
C513 H51E 0.9900
C514 C515 1.561(13)
C514 H51F 0.9900
C514 H51G 0.9900
C515 H51H 0.9900
C515 H51I 0.9900
O521 C522 1.393(10)
O521 C526 1.431(12)
C522 C523 1.444(12)
C522 H52A 0.9900
C522 H52B 0.9900
C523 C524 1.390(14)
C523 H52C 0.9900
C523 H52D 0.9900
C524 C526 1.369(15)
C524 H52E 0.9900
C524 H52F 0.9900
C526 H52G 0.9900
C526 H52H 0.9900
O531 C535 1.452(9)
O531 C532 1.461(9)
C532 C533 1.463(11)
C532 H53A 0.9900
C532 H53B 0.9900
C533 C534 1.428(15)
C533 H53C 0.9900
C533 H53D 0.9900
C534 C535 1.444(13)
C534 H53E 0.9900
C534 H53F 0.9900
C535 H53G 0.9900
C535 H53H 0.9900
O601 C605 1.374(18)
O601 C602 1.39(1)
C602 C603 1.54(3)
C602 H60D 0.9900
C602 H60E 0.9900
C603 C604 1.54(3)
C603 H60F 0.9900
C603 H60G 0.9900
C604 C605 1.62(2)
C604 H60H 0.9900
C604 H60I 0.9900
C605 H60J 0.9900
C605 H60K 0.9900
O611 C612 1.38(5)
O611 C615 1.43(5)
C612 C613 1.29(6)
C612 H61A 0.9900
C612 H61B 0.9900
C613 C614 1.60(7)
C613 C615 2.02(7)
C613 H61C 0.9900
C613 H61D 0.9900
C614 C615 1.33(6)
C614 H61E 0.9900
C614 H61F 0.9900
C615 H61G 0.9900
C615 H61H 0.9900
O621 C625 1.30(3)
O621 C622 1.65(3)
C622 C623 1.36(3)
C622 H62A 0.9900
C622 H62B 0.9900
C623 C624 1.45(5)
C623 H62C 0.9900
C623 H62D 0.9900
C624 C625 1.59(5)
C624 H62E 0.9900
C624 H62F 0.9900
C625 H62G 0.9900
C625 H62H 0.9900
N700 C703 1.510(5)
N700 C701 1.514(4)
N700 C705 1.522(5)
N700 C707 1.526(5)
C701 C702 1.512(5)
C701 H70A 0.9900
C701 H70B 0.9900
C702 H70I 0.9800
C702 H70J 0.9800
C702 H70K 0.9800
C703 C704 1.515(6)
C703 H70C 0.9900
C703 H70D 0.9900
C704 H70L 0.9800
C704 H70M 0.9800
C704 H70N 0.9800
C705 C706 1.512(5)
C705 H70E 0.9900
C705 H70F 0.9900
C706 H70O 0.9800
C706 H70P 0.9800
C706 H70Q 0.9800
C707 C708 1.507(6)
C707 H70G 0.9900
C707 H70H 0.9900
C708 H70R 0.9800
C708 H70S 0.9800
C708 H70T 0.9800
N800 C817 1.463(16)
N800 C815 1.464(18)
N800 C803 1.478(7)
N800 C801 1.495(7)
N800 C807 1.513(7)
N800 C811 1.54(2)
N800 C805 1.546(7)
N800 C813 1.566(17)
C801 C802 1.508(9)
C801 H80B 0.9900
C801 H80C 0.9900
C802 H80J 0.9800
C802 H80K 0.9800
C802 H80L 0.9800
C803 C804 1.510(9)
C803 H80D 0.9900
C803 H80E 0.9900
C804 H80M 0.9800
C804 H80N 0.9800
C804 H80O 0.9800
C805 C806 1.529(10)
C805 H80F 0.9900
C805 H80G 0.9900
C806 H80P 0.9800
C806 H80Q 0.9800
C806 H80R 0.9800
C807 C808 1.521(10)
C807 H80H 0.9900
C807 H80I 0.9900
C808 H80S 0.9800
C808 H80T 0.9800
C808 H80U 0.9800
C811 C812 1.65(3)
C811 H81A 0.9900
C811 H81B 0.9900
C812 H81I 0.9800
C812 H81J 0.9800
C812 H81K 0.9800
C813 C814 1.47(3)
C813 H81C 0.9900
C813 H81D 0.9900
C814 H81L 0.9800
C814 H81M 0.9800
C814 H81N 0.9800
C815 C816 1.57(3)
C815 H81E 0.9900
C815 H81F 0.9900
C816 H81O 0.9800
C816 H81P 0.9800
C816 H81Q 0.9800
C817 C818 1.57(3)
C817 H81G 0.9900
C817 H81H 0.9900
C818 H81R 0.9800
C818 H81S 0.9800
C818 H81T 0.9800

loop_
_geom_hbond_atom_site_label_D
_geom_hbond_atom_site_label_H
_geom_hbond_atom_site_label_A
_geom_hbond_distance_DH
_geom_hbond_distance_HA
_geom_hbond_distance_DA
_geom_hbond_angle_DHA
O14 H14B O16 0.84 1.74 2.501(4) 150.5
O16 H16 O18 0.84(5) 1.87(5) 2.58(3) 141(4)
O16 H16 O601 0.84(5) 2.10(5) 2.885(6) 155(4)
O17 H17' O15 0.81 1.90 2.706(4) 171.7
O17 H17" O601 0.92 2.04 2.826(6) 143.1
O17 H17" O18 0.92 2.07 2.80(3) 135.2
N7 H7 O17 0.79(4) 2.16(4) 2.934(4) 166(3)
N9 H9 N8 0.74(4) 2.34(4) 2.713(4) 113(4)

loop_
_platon_squeeze_void_nr
_platon_squeeze_void_average_x
_platon_squeeze_void_average_y
_platon_squeeze_void_average_z
_platon_squeeze_void_volume
_platon_squeeze_void_count_electrons
_platon_squeeze_void_content
1 -0.016 -0.011 0.483 1830 772 ' '
